data_4316828
loop_
_publ_author_name
'C. Peter Sebastian'
'Christos D. Malliakas'
'Maria Chondroudi'
'Inga Schellenberg'
'Sudhindra Rayaprol'
'Rolf-Dieter Hoffmann'
'Rainer P\"ottgen'
'Mercouri G. Kanatzidis'

_publ_section_title
;
 Indium Flux-Growth of Eu2AuGe3: A New Germanide with an AlB2
 Superstructure
;
_journal_name_full 'Inorganic Chemistry'
_journal_page_first 9574
_journal_page_last 9580
_journal_paper_doi 10.1021/ic101340a
_journal_volume 49
_journal_year 2010
_chemical_formula_sum 'Au Eu2 Ge3'
_chemical_formula_weight 718.66
_chemical_name_systematic
; 
 ? 
;
_space_group_IT_number 69
_symmetry_cell_setting orthorhombic
_symmetry_space_group_name_Hall '-F 2 2'
_symmetry_space_group_name_H-M 'F m m m'
_atom_sites_solution_hydrogens geom
_atom_sites_solution_primary direct
_atom_sites_solution_secondary difmap
_audit_creation_method SHELXL-97
_cell_angle_alpha 90.00
_cell_angle_beta 90.00
_cell_angle_gamma 90.00
_cell_formula_units_Z 8
_cell_length_a 8.577(4)
_cell_length_b 14.855(10)
_cell_length_c 9.002(4)
_cell_measurement_temperature 293(2)
_cell_volume 1147.0(11)
_computing_structure_refinement 'SHELXL-97 (Sheldrick, 1997)'
_computing_structure_solution 'SHELXS-97 (Sheldrick, 1990)'
_diffrn_ambient_temperature 293(2)
_diffrn_measured_fraction_theta_full 1.000
_diffrn_measured_fraction_theta_max 1.000
_diffrn_radiation_monochromator graphite
_diffrn_radiation_source 'fine-focus sealed tube'
_diffrn_radiation_type MoK\a
_diffrn_radiation_wavelength 0.71073
_diffrn_reflns_av_R_equivalents 0.0622
_diffrn_reflns_av_sigmaI/netI 0.0721
_diffrn_reflns_limit_h_max 10
_diffrn_reflns_limit_h_min -10
_diffrn_reflns_limit_k_max 18
_diffrn_reflns_limit_k_min -18
_diffrn_reflns_limit_l_max 11
_diffrn_reflns_limit_l_min -11
_diffrn_reflns_number 2324
_diffrn_reflns_theta_full 26.75
_diffrn_reflns_theta_max 26.75
_diffrn_reflns_theta_min 2.74
_exptl_absorpt_coefficient_mu 62.384
_exptl_crystal_density_diffrn 8.324
_exptl_crystal_density_method 'not measured'
_exptl_crystal_F_000 2408
_refine_diff_density_max 3.261
_refine_diff_density_min -3.496
_refine_diff_density_rms 0.386
_refine_ls_extinction_coef 0.00085(3)
_refine_ls_extinction_expression Fc^*^=kFc[1+0.001xFc^2^\l^3^/sin(2\q)]^-1/4^
_refine_ls_extinction_method SHELXL
_refine_ls_goodness_of_fit_ref 0.659
_refine_ls_hydrogen_treatment mixed
_refine_ls_matrix_type full
_refine_ls_number_parameters 23
_refine_ls_number_reflns 361
_refine_ls_number_restraints 0
_refine_ls_restrained_S_all 0.659
_refine_ls_R_factor_all 0.0421
_refine_ls_R_factor_gt 0.0283
_refine_ls_shift/su_max 0.000
_refine_ls_shift/su_mean 0.000
_refine_ls_structure_factor_coef Fsqd
_refine_ls_weighting_details 'calc w=1/[\s^2^(Fo^2^)+(0.0097P)^2^+0.0000P] where P=(Fo^2^+2Fc^2^)/3'
_refine_ls_weighting_scheme calc
_refine_ls_wR_factor_gt 0.0320
_refine_ls_wR_factor_ref 0.0345
_reflns_number_gt 261
_reflns_number_total 361
_reflns_threshold_expression >2sigma(I)
_cod_data_source_file ic101340a_si_001.cif
_cod_data_source_block eu2auge3_subcell
_cod_database_code 4316828

loop_
_symmetry_equiv_pos_as_xyz
'x, y, z'
'-x, -y, z'
'x, -y, -z'
'-x, y, -z'
'x, y+1/2, z+1/2'
'-x, -y+1/2, z+1/2'
'x, -y+1/2, -z+1/2'
'-x, y+1/2, -z+1/2'
'x+1/2, y, z+1/2'
'-x+1/2, -y, z+1/2'
'x+1/2, -y, -z+1/2'
'-x+1/2, y, -z+1/2'
'x+1/2, y+1/2, z'
'-x+1/2, -y+1/2, z'
'x+1/2, -y+1/2, -z'
'-x+1/2, y+1/2, -z'
'-x, -y, -z'
'x, y, -z'
'-x, y, z'
'x, -y, z'
'-x, -y+1/2, -z+1/2'
'x, y+1/2, -z+1/2'
'-x, y+1/2, z+1/2'
'x, -y+1/2, z+1/2'
'-x+1/2, -y, -z+1/2'
'x+1/2, y, -z+1/2'
'-x+1/2, y, z+1/2'
'x+1/2, -y, z+1/2'
'-x+1/2, -y+1/2, -z'
'x+1/2, y+1/2, -z'
'-x+1/2, y+1/2, z'
'x+1/2, -y+1/2, z'

loop_
_atom_site_label
_atom_site_type_symbol
_atom_site_fract_x
_atom_site_fract_y
_atom_site_fract_z
_atom_site_U_iso_or_equiv
_atom_site_adp_type
_atom_site_occupancy
_atom_site_symmetry_multiplicity
_atom_site_calc_flag
_atom_site_refinement_flags
_atom_site_disorder_assembly
_atom_site_disorder_group
Eu1 Eu 0.0000 0.0000 0.24852(15) 0.0082(3) Uani 1 4 d S . .
Eu2 Eu 0.2500 0.2500 0.2500 0.0086(3) Uani 1 4 d S . .
Au Au 0.0000 0.66662(9) 0.0000 0.0096(3) Uani 1 4 d S . .
Ge1 Ge 0.0000 0.1647(3) 0.0000 0.0185(6) Uani 1 4 d S . .
Ge2 Ge 0.2482(4) 0.08234(16) 0.0000 0.0167(4) Uani 1 2 d S . .

loop_
_atom_site_aniso_label
_atom_site_aniso_U_11
_atom_site_aniso_U_22
_atom_site_aniso_U_33
_atom_site_aniso_U_23
_atom_site_aniso_U_13
_atom_site_aniso_U_12
Eu1 0.0092(7) 0.0090(6) 0.0064(6) 0.000 0.000 0.000
Eu2 0.0086(7) 0.0101(7) 0.0070(6) 0.000 0.000 0.000
Au 0.0069(5) 0.0081(5) 0.0139(5) 0.000 0.000 0.000
Ge1 0.0063(14) 0.0095(13) 0.0399(17) 0.000 0.000 0.000
Ge2 0.0064(9) 0.0082(9) 0.0354(12) 0.000 0.000 -0.0003(8)

loop_
_atom_type_symbol
_atom_type_description
_atom_type_scat_dispersion_real
_atom_type_scat_dispersion_imag
_atom_type_scat_source
Eu Eu -0.1578 3.6682 'International Tables Vol C Tables 4.2.6.8 and 6.1.1.4'
Au Au -2.0133 8.8022 'International Tables Vol C Tables 4.2.6.8 and 6.1.1.4'
Ge Ge 0.1547 1.8001 'International Tables Vol C Tables 4.2.6.8 and 6.1.1.4'

loop_
_geom_angle_atom_site_label_1
_geom_angle_atom_site_label_2
_geom_angle_atom_site_label_3
_geom_angle
_geom_angle_site_symmetry_1
_geom_angle_site_symmetry_3
_geom_angle_publ_flag
Ge1 Eu1 Ge1 95.12(11) 17 . ?
Ge1 Eu1 Ge2 79.47(7) 17 . ?
Ge1 Eu1 Ge2 43.43(5) . . ?
Ge1 Eu1 Ge2 43.43(5) 17 17 ?
Ge1 Eu1 Ge2 79.47(7) . 17 ?
Ge2 Eu1 Ge2 95.32(9) . 17 ?
Ge1 Eu1 Ge2 79.47(8) 17 19 ?
Ge1 Eu1 Ge2 43.43(5) . 19 ?
Ge2 Eu1 Ge2 79.72(11) . 19 ?
Ge2 Eu1 Ge2 43.21(9) 17 19 ?
Ge1 Eu1 Ge2 43.43(5) 17 3 ?
Ge1 Eu1 Ge2 79.47(7) . 3 ?
Ge2 Eu1 Ge2 43.21(9) . 3 ?
Ge2 Eu1 Ge2 79.72(11) 17 3 ?
Ge2 Eu1 Ge2 95.32(9) 19 3 ?
Ge1 Eu1 Au 179.99(6) 17 5_545 ?
Ge1 Eu1 Au 84.88(7) . 5_545 ?
Ge2 Eu1 Au 100.54(5) . 5_545 ?
Ge2 Eu1 Au 136.58(5) 17 5_545 ?
Ge2 Eu1 Au 100.54(5) 19 5_545 ?
Ge2 Eu1 Au 136.58(5) 3 5_545 ?
Ge1 Eu1 Au 84.88(7) 17 21 ?
Ge1 Eu1 Au 179.99(6) . 21 ?
Ge2 Eu1 Au 136.58(5) . 21 ?
Ge2 Eu1 Au 100.54(5) 17 21 ?
Ge2 Eu1 Au 136.58(5) 19 21 ?
Ge2 Eu1 Au 100.54(5) 3 21 ?
Au Eu1 Au 95.11(7) 5_545 21 ?
Ge1 Eu1 Ge2 136.34(5) 17 27 ?
Ge1 Eu1 Ge2 100.72(7) . 27 ?
Ge2 Eu1 Ge2 84.71(4) . 27 ?
Ge2 Eu1 Ge2 179.74(6) 17 27 ?
Ge2 Eu1 Ge2 137.04(8) 19 27 ?
Ge2 Eu1 Ge2 100.13(4) 3 27 ?
Au Eu1 Ge2 43.66(5) 5_545 27 ?
Au Eu1 Ge2 79.27(6) 21 27 ?
Ge1 Eu1 Ge2 100.72(7) 17 25 ?
Ge1 Eu1 Ge2 136.34(5) . 25 ?
Ge2 Eu1 Ge2 100.13(4) . 25 ?
Ge2 Eu1 Ge2 137.04(8) 17 25 ?
Ge2 Eu1 Ge2 179.74(6) 19 25 ?
Ge2 Eu1 Ge2 84.71(4) 3 25 ?
Au Eu1 Ge2 79.27(6) 5_545 25 ?
Au Eu1 Ge2 43.66(5) 21 25 ?
Ge2 Eu1 Ge2 42.70(9) 27 25 ?
Ge1 Eu1 Ge2 100.72(7) 17 11_455 ?
Ge1 Eu1 Ge2 136.34(5) . 11_455 ?
Ge2 Eu1 Ge2 179.74(6) . 11_455 ?
Ge2 Eu1 Ge2 84.71(4) 17 11_455 ?
Ge2 Eu1 Ge2 100.13(4) 19 11_455 ?
Ge2 Eu1 Ge2 137.04(8) 3 11_455 ?
Au Eu1 Ge2 79.27(6) 5_545 11_455 ?
Au Eu1 Ge2 43.66(5) 21 11_455 ?
Ge2 Eu1 Ge2 95.27(9) 27 11_455 ?
Ge2 Eu1 Ge2 80.02(11) 25 11_455 ?
Ge1 Eu1 Ge2 136.34(5) 17 9_455 ?
Ge1 Eu1 Ge2 100.72(7) . 9_455 ?
Ge2 Eu1 Ge2 137.04(8) . 9_455 ?
Ge2 Eu1 Ge2 100.13(4) 17 9_455 ?
Ge2 Eu1 Ge2 84.71(4) 19 9_455 ?
Ge2 Eu1 Ge2 179.74(6) 3 9_455 ?
Au Eu1 Ge2 43.66(5) 5_545 9_455 ?
Au Eu1 Ge2 79.27(6) 21 9_455 ?
Ge2 Eu1 Ge2 80.02(11) 27 9_455 ?
Ge2 Eu1 Ge2 95.27(9) 25 9_455 ?
Ge2 Eu1 Ge2 42.70(9) 11_455 9_455 ?
Ge1 Eu1 Eu2 129.88(5) 17 . ?
Ge1 Eu1 Eu2 50.43(4) . . ?
Ge2 Eu1 Eu2 50.41(4) . . ?
Ge2 Eu1 Eu2 129.90(5) 17 . ?
Ge2 Eu1 Eu2 90.21(6) 19 . ?
Ge2 Eu1 Eu2 90.03(6) 3 . ?
Au Eu1 Eu2 50.12(3) 5_545 . ?
Au Eu1 Eu2 129.56(4) 21 . ?
Ge2 Eu1 Eu2 50.29(4) 27 . ?
Ge2 Eu1 Eu2 89.53(6) 25 . ?
Ge2 Eu1 Eu2 129.40(5) 11_455 . ?
Ge2 Eu1 Eu2 90.23(6) 9_455 . ?
Ge1 Eu1 Eu2 50.43(4) 17 13_445 ?
Ge1 Eu1 Eu2 129.88(5) . 13_445 ?
Ge2 Eu1 Eu2 129.90(5) . 13_445 ?
Ge2 Eu1 Eu2 50.41(4) 17 13_445 ?
Ge2 Eu1 Eu2 90.03(6) 19 13_445 ?
Ge2 Eu1 Eu2 90.21(6) 3 13_445 ?
Au Eu1 Eu2 129.56(4) 5_545 13_445 ?
Au Eu1 Eu2 50.12(3) 21 13_445 ?
Ge2 Eu1 Eu2 129.40(5) 27 13_445 ?
Ge2 Eu1 Eu2 90.23(6) 25 13_445 ?
Ge2 Eu1 Eu2 50.29(4) 11_455 13_445 ?
Ge2 Eu1 Eu2 89.53(6) 9_455 13_445 ?
Eu2 Eu1 Eu2 179.64(4) . 13_445 ?
Ge1 Eu1 Eu2 50.43(4) 17 25 ?
Ge1 Eu1 Eu2 129.88(5) . 25 ?
Ge2 Eu1 Eu2 90.03(6) . 25 ?
Ge2 Eu1 Eu2 90.21(6) 17 25 ?
Ge2 Eu1 Eu2 129.90(5) 19 25 ?
Ge2 Eu1 Eu2 50.41(4) 3 25 ?
Au Eu1 Eu2 129.56(4) 5_545 25 ?
Au Eu1 Eu2 50.12(3) 21 25 ?
Ge2 Eu1 Eu2 89.53(6) 27 25 ?
Ge2 Eu1 Eu2 50.29(4) 25 25 ?
Ge2 Eu1 Eu2 90.23(6) 11_455 25 ?
Ge2 Eu1 Eu2 129.40(5) 9_455 25 ?
Eu2 Eu1 Eu2 120.00(4) . 25 ?
Eu2 Eu1 Eu2 60.00(4) 13_445 25 ?
Ge1 Eu1 Eu2 129.88(5) 17 21 ?
Ge1 Eu1 Eu2 50.43(4) . 21 ?
Ge2 Eu1 Eu2 90.21(6) . 21 ?
Ge2 Eu1 Eu2 90.03(6) 17 21 ?
Ge2 Eu1 Eu2 50.41(4) 19 21 ?
Ge2 Eu1 Eu2 129.90(5) 3 21 ?
Au Eu1 Eu2 50.12(3) 5_545 21 ?
Au Eu1 Eu2 129.56(4) 21 21 ?
Ge2 Eu1 Eu2 90.23(6) 27 21 ?
Ge2 Eu1 Eu2 129.40(5) 25 21 ?
Ge2 Eu1 Eu2 89.53(6) 11_455 21 ?
Ge2 Eu1 Eu2 50.29(4) 9_455 21 ?
Eu2 Eu1 Eu2 60.00(4) . 21 ?
Eu2 Eu1 Eu2 120.00(4) 13_445 21 ?
Eu2 Eu1 Eu2 179.64(4) 25 21 ?
Ge1 Eu1 Eu1 90.24(2) 17 25 ?
Ge1 Eu1 Eu1 90.24(2) . 25 ?
Ge2 Eu1 Eu1 50.45(5) . 25 ?
Ge2 Eu1 Eu1 130.17(7) 17 25 ?
Ge2 Eu1 Eu1 130.17(7) 19 25 ?
Ge2 Eu1 Eu1 50.45(6) 3 25 ?
Au Eu1 Eu1 89.76(2) 5_545 25 ?
Au Eu1 Eu1 89.76(2) 21 25 ?
Ge2 Eu1 Eu1 49.68(5) 27 25 ?
Ge2 Eu1 Eu1 49.68(5) 25 25 ?
Ge2 Eu1 Eu1 129.70(7) 11_455 25 ?
Ge2 Eu1 Eu1 129.70(7) 9_455 25 ?
Eu2 Eu1 Eu1 60.00(2) . 25 ?
Eu2 Eu1 Eu1 120.00(2) 13_445 25 ?
Eu2 Eu1 Eu1 60.00(2) 25 25 ?
Eu2 Eu1 Eu1 120.00(2) 21 25 ?
Ge1 Eu1 Eu1 90.24(2) 17 25_455 ?
Ge1 Eu1 Eu1 90.24(2) . 25_455 ?
Ge2 Eu1 Eu1 130.17(7) . 25_455 ?
Ge2 Eu1 Eu1 50.45(5) 17 25_455 ?
Ge2 Eu1 Eu1 50.45(5) 19 25_455 ?
Ge2 Eu1 Eu1 130.17(7) 3 25_455 ?
Au Eu1 Eu1 89.76(2) 5_545 25_455 ?
Au Eu1 Eu1 89.76(2) 21 25_455 ?
Ge2 Eu1 Eu1 129.70(7) 27 25_455 ?
Ge2 Eu1 Eu1 129.70(7) 25 25_455 ?
Ge2 Eu1 Eu1 49.68(5) 11_455 25_455 ?
Ge2 Eu1 Eu1 49.68(5) 9_455 25_455 ?
Eu2 Eu1 Eu1 120.00(2) . 25_455 ?
Eu2 Eu1 Eu1 60.00(2) 13_445 25_455 ?
Eu2 Eu1 Eu1 120.00(2) 25 25_455 ?
Eu2 Eu1 Eu1 60.00(2) 21 25_455 ?
Eu1 Eu1 Eu1 179.29(7) 25 25_455 ?
Ge1 Eu1 Eu1 47.56(6) 17 17 ?
Ge1 Eu1 Eu1 47.56(6) . 17 ?
Ge2 Eu1 Eu1 47.66(5) . 17 ?
Ge2 Eu1 Eu1 47.66(5) 17 17 ?
Ge2 Eu1 Eu1 47.66(5) 19 17 ?
Ge2 Eu1 Eu1 47.66(5) 3 17 ?
Au Eu1 Eu1 132.45(3) 5_545 17 ?
Au Eu1 Eu1 132.45(3) 21 17 ?
Ge2 Eu1 Eu1 132.37(5) 27 17 ?
Ge2 Eu1 Eu1 132.37(5) 25 17 ?
Ge2 Eu1 Eu1 132.37(5) 11_455 17 ?
Ge2 Eu1 Eu1 132.37(5) 9_455 17 ?
Eu2 Eu1 Eu1 90.178(18) . 17 ?
Eu2 Eu1 Eu1 90.178(18) 13_445 17 ?
Eu2 Eu1 Eu1 90.178(18) 25 17 ?
Eu2 Eu1 Eu1 90.178(18) 21 17 ?
Eu1 Eu1 Eu1 90.36(4) 25 17 ?
Eu1 Eu1 Eu1 90.36(4) 25_455 17 ?
Ge1 Eu1 Eu1 132.44(6) 17 17_556 ?
Ge1 Eu1 Eu1 132.44(6) . 17_556 ?
Ge2 Eu1 Eu1 132.34(5) . 17_556 ?
Ge2 Eu1 Eu1 132.34(5) 17 17_556 ?
Ge2 Eu1 Eu1 132.34(5) 19 17_556 ?
Ge2 Eu1 Eu1 132.34(5) 3 17_556 ?
Au Eu1 Eu1 47.55(3) 5_545 17_556 ?
Au Eu1 Eu1 47.55(3) 21 17_556 ?
Ge2 Eu1 Eu1 47.63(5) 27 17_556 ?
Ge2 Eu1 Eu1 47.63(5) 25 17_556 ?
Ge2 Eu1 Eu1 47.63(5) 11_455 17_556 ?
Ge2 Eu1 Eu1 47.63(5) 9_455 17_556 ?
Eu2 Eu1 Eu1 89.822(18) . 17_556 ?
Eu2 Eu1 Eu1 89.822(18) 13_445 17_556 ?
Eu2 Eu1 Eu1 89.822(18) 25 17_556 ?
Eu2 Eu1 Eu1 89.822(18) 21 17_556 ?
Eu1 Eu1 Eu1 89.64(4) 25 17_556 ?
Eu1 Eu1 Eu1 89.64(4) 25_455 17_556 ?
Eu1 Eu1 Eu1 180.0 17 17_556 ?
Ge1 Eu1 Ge1 127.86(3) 17 9 ?
Ge1 Eu1 Ge1 87.06(7) . 9 ?
Ge2 Eu1 Ge1 66.97(5) . 9 ?
Ge2 Eu1 Ge1 162.29(5) 17 9 ?
Ge2 Eu1 Ge1 128.38(8) 19 9 ?
Ge2 Eu1 Ge1 86.59(6) 3 9 ?
Au Eu1 Ge1 52.14(3) 5_545 9 ?
Au Eu1 Ge1 92.93(5) 21 9 ?
Ge2 Eu1 Ge1 17.74(4) 27 9 ?
Ge2 Eu1 Ge1 51.36(8) 25 9 ?
Ge2 Eu1 Ge1 113.00(6) 11_455 9 ?
Ge2 Eu1 Ge1 93.60(7) 9_455 9 ?
Eu2 Eu1 Ge1 38.17(4) . 9 ?
Eu2 Eu1 Ge1 141.59(4) 13_445 9 ?
Eu2 Eu1 Ge1 89.66(5) 25 9 ?
Eu2 Eu1 Ge1 90.19(5) 21 9 ?
Eu1 Eu1 Ge1 37.62(3) 25 9 ?
Eu1 Eu1 Ge1 141.90(4) 25_455 9 ?
Eu1 Eu1 Ge1 114.63(2) 17 9 ?
Eu1 Eu1 Ge1 65.37(2) 17_556 9 ?
Ge1 Eu1 Ge1 87.06(7) 17 25_455 ?
Ge1 Eu1 Ge1 127.86(3) . 25_455 ?
Ge2 Eu1 Ge1 162.29(5) . 25_455 ?
Ge2 Eu1 Ge1 66.97(5) 17 25_455 ?
Ge2 Eu1 Ge1 86.59(7) 19 25_455 ?
Ge2 Eu1 Ge1 128.38(8) 3 25_455 ?
Au Eu1 Ge1 92.93(5) 5_545 25_455 ?
Au Eu1 Ge1 52.14(3) 21 25_455 ?
Ge2 Eu1 Ge1 113.00(6) 27 25_455 ?
Ge2 Eu1 Ge1 93.60(7) 25 25_455 ?
Ge2 Eu1 Ge1 17.74(4) 11_455 25_455 ?
Ge2 Eu1 Ge1 51.36(8) 9_455 25_455 ?
Eu2 Eu1 Ge1 141.59(4) . 25_455 ?
Eu2 Eu1 Ge1 38.17(4) 13_445 25_455 ?
Eu2 Eu1 Ge1 90.19(5) 25 25_455 ?
Eu2 Eu1 Ge1 89.66(5) 21 25_455 ?
Eu1 Eu1 Ge1 141.90(4) 25 25_455 ?
Eu1 Eu1 Ge1 37.62(3) 25_455 25_455 ?
Eu1 Eu1 Ge1 114.63(2) 17 25_455 ?
Eu1 Eu1 Ge1 65.37(2) 17_556 25_455 ?
Ge1 Eu1 Ge1 130.74(4) 9 25_455 ?
Ge1 Eu1 Ge1 87.06(7) 17 25 ?
Ge1 Eu1 Ge1 127.86(3) . 25 ?
Ge2 Eu1 Ge1 86.59(7) . 25 ?
Ge2 Eu1 Ge1 128.38(8) 17 25 ?
Ge2 Eu1 Ge1 162.29(5) 19 25 ?
Ge2 Eu1 Ge1 66.97(5) 3 25 ?
Au Eu1 Ge1 92.93(5) 5_545 25 ?
Au Eu1 Ge1 52.14(3) 21 25 ?
Ge2 Eu1 Ge1 51.36(8) 27 25 ?
Ge2 Eu1 Ge1 17.74(4) 25 25 ?
Ge2 Eu1 Ge1 93.60(7) 11_455 25 ?
Ge2 Eu1 Ge1 113.00(6) 9_455 25 ?
Eu2 Eu1 Ge1 89.66(5) . 25 ?
Eu2 Eu1 Ge1 90.19(5) 13_445 25 ?
Eu2 Eu1 Ge1 38.17(4) 25 25 ?
Eu2 Eu1 Ge1 141.59(4) 21 25 ?
Eu1 Eu1 Ge1 37.62(3) 25 25 ?
Eu1 Eu1 Ge1 141.90(4) 25_455 25 ?
Eu1 Eu1 Ge1 114.63(2) 17 25 ?
Eu1 Eu1 Ge1 65.37(2) 17_556 25 ?
Ge1 Eu1 Ge1 53.55(9) 9 25 ?
Ge1 Eu1 Ge1 104.28(6) 25_455 25 ?
Ge1 Eu1 Ge1 127.86(3) 17 9_455 ?
Ge1 Eu1 Ge1 87.06(7) . 9_455 ?
Ge2 Eu1 Ge1 128.38(8) . 9_455 ?
Ge2 Eu1 Ge1 86.59(6) 17 9_455 ?
Ge2 Eu1 Ge1 66.97(5) 19 9_455 ?
Ge2 Eu1 Ge1 162.29(5) 3 9_455 ?
Au Eu1 Ge1 52.14(3) 5_545 9_455 ?
Au Eu1 Ge1 92.93(5) 21 9_455 ?
Ge2 Eu1 Ge1 93.60(7) 27 9_455 ?
Ge2 Eu1 Ge1 113.00(6) 25 9_455 ?
Ge2 Eu1 Ge1 51.36(8) 11_455 9_455 ?
Ge2 Eu1 Ge1 17.74(4) 9_455 9_455 ?
Eu2 Eu1 Ge1 90.19(5) . 9_455 ?
Eu2 Eu1 Ge1 89.66(5) 13_445 9_455 ?
Eu2 Eu1 Ge1 141.59(4) 25 9_455 ?
Eu2 Eu1 Ge1 38.17(4) 21 9_455 ?
Eu1 Eu1 Ge1 141.90(5) 25 9_455 ?
Eu1 Eu1 Ge1 37.62(4) 25_455 9_455 ?
Eu1 Eu1 Ge1 114.63(2) 17 9_455 ?
Eu1 Eu1 Ge1 65.37(2) 17_556 9_455 ?
Ge1 Eu1 Ge1 104.28(6) 9 9_455 ?
Ge1 Eu1 Ge1 53.55(9) 25_455 9_455 ?
Ge1 Eu1 Ge1 130.74(4) 25 9_455 ?
Ge1 Eu1 Au 52.12(2) 17 29_455 ?
Ge1 Eu1 Au 93.35(5) . 29_455 ?
Ge2 Eu1 Au 113.34(6) . 29_455 ?
Ge2 Eu1 Au 18.03(4) 17 29_455 ?
Ge2 Eu1 Au 52.02(6) 19 29_455 ?
Ge2 Eu1 Au 93.48(6) 3 29_455 ?
Au Eu1 Au 127.88(2) 5_545 29_455 ?
Au Eu1 Au 86.66(3) 21 29_455 ?
Ge2 Eu1 Au 161.94(5) 27 29_455 ?
Ge2 Eu1 Au 128.25(6) 25 29_455 ?
Ge2 Eu1 Au 66.68(5) 11_455 29_455 ?
Ge2 Eu1 Au 86.32(6) 9_455 29_455 ?
Eu2 Eu1 Au 142.23(2) . 29_455 ?
Eu2 Eu1 Au 38.012(15) 13_445 29_455 ?
Eu2 Eu1 Au 90.08(4) 25 29_455 ?
Eu2 Eu1 Au 90.07(4) 21 29_455 ?
Eu1 Eu1 Au 142.36(4) 25 29_455 ?
Eu1 Eu1 Au 38.12(3) 25_455 29_455 ?
Eu1 Eu1 Au 65.686(19) 17 29_455 ?
Eu1 Eu1 Au 114.314(19) 17_556 29_455 ?
Ge1 Eu1 Au 179.59(4) 9 29_455 ?
Ge1 Eu1 Au 48.95(3) 25_455 29_455 ?
Ge1 Eu1 Au 126.13(5) 25 29_455 ?
Ge1 Eu1 Au 75.74(4) 9_455 29_455 ?
Ge1 Eu1 Au 93.35(5) 17 13_545 ?
Ge1 Eu1 Au 52.12(2) . 13_545 ?
Ge2 Eu1 Au 18.03(4) . 13_545 ?
Ge2 Eu1 Au 113.34(6) 17 13_545 ?
Ge2 Eu1 Au 93.48(6) 19 13_545 ?
Ge2 Eu1 Au 52.02(6) 3 13_545 ?
Au Eu1 Au 86.66(3) 5_545 13_545 ?
Au Eu1 Au 127.88(2) 21 13_545 ?
Ge2 Eu1 Au 66.68(5) 27 13_545 ?
Ge2 Eu1 Au 86.32(6) 25 13_545 ?
Ge2 Eu1 Au 161.94(5) 11_455 13_545 ?
Ge2 Eu1 Au 128.24(6) 9_455 13_545 ?
Eu2 Eu1 Au 38.012(15) . 13_545 ?
Eu2 Eu1 Au 142.23(2) 13_445 13_545 ?
Eu2 Eu1 Au 90.07(4) 25 13_545 ?
Eu2 Eu1 Au 90.08(4) 21 13_545 ?
Eu1 Eu1 Au 38.12(3) 25 13_545 ?
Eu1 Eu1 Au 142.36(4) 25_455 13_545 ?
Eu1 Eu1 Au 65.686(18) 17 13_545 ?
Eu1 Eu1 Au 114.314(18) 17_556 13_545 ?
Ge1 Eu1 Au 48.95(3) 9 13_545 ?
Ge1 Eu1 Au 179.59(4) 25_455 13_545 ?
Ge1 Eu1 Au 75.74(4) 25 13_545 ?
Ge1 Eu1 Au 126.13(5) 9_455 13_545 ?
Au Eu1 Au 131.37(4) 29_455 13_545 ?
Ge1 Eu1 Au 93.35(5) 17 13_445 ?
Ge1 Eu1 Au 52.12(2) . 13_445 ?
Ge2 Eu1 Au 93.48(6) . 13_445 ?
Ge2 Eu1 Au 52.02(6) 17 13_445 ?
Ge2 Eu1 Au 18.03(4) 19 13_445 ?
Ge2 Eu1 Au 113.34(6) 3 13_445 ?
Au Eu1 Au 86.66(3) 5_545 13_445 ?
Au Eu1 Au 127.88(2) 21 13_445 ?
Ge2 Eu1 Au 128.25(6) 27 13_445 ?
Ge2 Eu1 Au 161.94(5) 25 13_445 ?
Ge2 Eu1 Au 86.32(6) 11_455 13_445 ?
Ge2 Eu1 Au 66.68(5) 9_455 13_445 ?
Eu2 Eu1 Au 90.08(4) . 13_445 ?
Eu2 Eu1 Au 90.07(4) 13_445 13_445 ?
Eu2 Eu1 Au 142.23(2) 25 13_445 ?
Eu2 Eu1 Au 38.012(15) 21 13_445 ?
Eu1 Eu1 Au 142.36(4) 25 13_445 ?
Eu1 Eu1 Au 38.12(3) 25_455 13_445 ?
Eu1 Eu1 Au 65.686(18) 17 13_445 ?
Eu1 Eu1 Au 114.314(18) 17_556 13_445 ?
Ge1 Eu1 Au 126.13(5) 9 13_445 ?
Ge1 Eu1 Au 75.74(4) 25_455 13_445 ?
Ge1 Eu1 Au 179.59(4) 25 13_445 ?
Ge1 Eu1 Au 48.95(3) 9_455 13_445 ?
Au Eu1 Au 54.20(4) 29_455 13_445 ?
Au Eu1 Au 104.23(4) 13_545 13_445 ?
Ge1 Eu1 Au 52.12(2) 17 29 ?
Ge1 Eu1 Au 93.35(5) . 29 ?
Ge2 Eu1 Au 52.02(6) . 29 ?
Ge2 Eu1 Au 93.48(6) 17 29 ?
Ge2 Eu1 Au 113.34(6) 19 29 ?
Ge2 Eu1 Au 18.03(4) 3 29 ?
Au Eu1 Au 127.88(2) 5_545 29 ?
Au Eu1 Au 86.66(3) 21 29 ?
Ge2 Eu1 Au 86.32(6) 27 29 ?
Ge2 Eu1 Au 66.68(5) 25 29 ?
Ge2 Eu1 Au 128.25(6) 11_455 29 ?
Ge2 Eu1 Au 161.94(5) 9_455 29 ?
Eu2 Eu1 Au 90.07(4) . 29 ?
Eu2 Eu1 Au 90.08(4) 13_445 29 ?
Eu2 Eu1 Au 38.012(15) 25 29 ?
Eu2 Eu1 Au 142.23(2) 21 29 ?
Eu1 Eu1 Au 38.12(3) 25 29 ?
Eu1 Eu1 Au 142.36(4) 25_455 29 ?
Eu1 Eu1 Au 65.686(18) 17 29 ?
Eu1 Eu1 Au 114.314(18) 17_556 29 ?
Ge1 Eu1 Au 75.74(4) 9 29 ?
Ge1 Eu1 Au 126.13(5) 25_455 29 ?
Ge1 Eu1 Au 48.95(3) 25 29 ?
Ge1 Eu1 Au 179.59(4) 9_455 29 ?
Au Eu1 Au 104.23(4) 29_455 29 ?
Au Eu1 Au 54.20(4) 13_545 29 ?
Au Eu1 Au 131.37(4) 13_445 29 ?
Ge1 Eu1 Au 18.13(5) 17 1_545 ?
Ge1 Eu1 Au 113.25(7) . 1_545 ?
Ge2 Eu1 Au 93.34(5) . 1_545 ?
Ge2 Eu1 Au 52.20(5) 17 1_545 ?
Ge2 Eu1 Au 93.34(5) 19 1_545 ?
Ge2 Eu1 Au 52.20(5) 3 1_545 ?
Au Eu1 Au 161.87(4) 5_545 1_545 ?
Au Eu1 Au 66.76(4) 21 1_545 ?
Ge2 Eu1 Au 127.53(5) 27 1_545 ?
Ge2 Eu1 Au 86.88(5) 25 1_545 ?
Ge2 Eu1 Au 86.88(5) 11_455 1_545 ?
Ge2 Eu1 Au 127.53(5) 9_455 1_545 ?
Eu2 Eu1 Au 142.23(3) . 1_545 ?
Eu2 Eu1 Au 38.01(2) 13_445 1_545 ?
Eu2 Eu1 Au 38.01(2) 25 1_545 ?
Eu2 Eu1 Au 142.23(3) 21 1_545 ?
Eu1 Eu1 Au 90.146(15) 25 1_545 ?
Eu1 Eu1 Au 90.146(15) 25_455 1_545 ?
Eu1 Eu1 Au 65.69(2) 17 1_545 ?
Eu1 Eu1 Au 114.31(2) 17_556 1_545 ?
Ge1 Eu1 Au 125.60(4) 9 1_545 ?
Ge1 Eu1 Au 76.18(5) 25_455 1_545 ?
Ge1 Eu1 Au 76.18(4) 25 1_545 ?
Ge1 Eu1 Au 125.60(4) 9_455 1_545 ?
Au Eu1 Au 54.22(2) 29_455 1_545 ?
Au Eu1 Au 104.22(3) 13_545 1_545 ?
Au Eu1 Au 104.22(3) 13_445 1_545 ?
Au Eu1 Au 54.22(2) 29 1_545 ?
Ge1 Eu1 Au 113.25(7) 17 17_565 ?
Ge1 Eu1 Au 18.13(5) . 17_565 ?
Ge2 Eu1 Au 52.20(5) . 17_565 ?
Ge2 Eu1 Au 93.34(5) 17 17_565 ?
Ge2 Eu1 Au 52.20(5) 19 17_565 ?
Ge2 Eu1 Au 93.34(5) 3 17_565 ?
Au Eu1 Au 66.76(4) 5_545 17_565 ?
Au Eu1 Au 161.87(4) 21 17_565 ?
Ge2 Eu1 Au 86.88(5) 27 17_565 ?
Ge2 Eu1 Au 127.53(5) 25 17_565 ?
Ge2 Eu1 Au 127.53(5) 11_455 17_565 ?
Ge2 Eu1 Au 86.88(5) 9_455 17_565 ?
Eu2 Eu1 Au 38.01(2) . 17_565 ?
Eu2 Eu1 Au 142.23(3) 13_445 17_565 ?
Eu2 Eu1 Au 142.23(3) 25 17_565 ?
Eu2 Eu1 Au 38.01(2) 21 17_565 ?
Eu1 Eu1 Au 90.146(15) 25 17_565 ?
Eu1 Eu1 Au 90.146(15) 25_455 17_565 ?
Eu1 Eu1 Au 65.69(2) 17 17_565 ?
Eu1 Eu1 Au 114.31(2) 17_556 17_565 ?
Ge1 Eu1 Au 76.18(5) 9 17_565 ?
Ge1 Eu1 Au 125.60(4) 25_455 17_565 ?
Ge1 Eu1 Au 125.60(4) 25 17_565 ?
Ge1 Eu1 Au 76.18(5) 9_455 17_565 ?
Au Eu1 Au 104.22(3) 29_455 17_565 ?
Au Eu1 Au 54.22(2) 13_545 17_565 ?
Au Eu1 Au 54.22(2) 13_445 17_565 ?
Au Eu1 Au 104.22(3) 29 17_565 ?
Au Eu1 Au 131.38(4) 1_545 17_565 ?
Au Eu2 Au 136.55(5) 25_565 17_565 ?
Au Eu2 Au 100.29(4) 25_565 13_545 ?
Au Eu2 Au 95.47(4) 17_565 13_545 ?
Au Eu2 Au 95.47(4) 25_565 5_545 ?
Au Eu2 Au 100.29(4) 17_565 5_545 ?
Au Eu2 Au 136.55(5) 13_545 5_545 ?
Au Eu2 Ge1 179.55(7) 25_565 . ?
Au Eu2 Ge1 43.90(7) 17_565 . ?
Au Eu2 Ge1 79.56(4) 13_545 . ?
Au Eu2 Ge1 84.37(4) 5_545 . ?
Au Eu2 Ge1 43.90(7) 25_565 9 ?
Au Eu2 Ge1 179.55(7) 17_565 9 ?
Au Eu2 Ge1 84.37(4) 13_545 9 ?
Au Eu2 Ge1 79.56(4) 5_545 9 ?
Ge1 Eu2 Ge1 135.65(13) . 9 ?
Au Eu2 Ge1 84.37(4) 25_565 29 ?
Au Eu2 Ge1 79.56(4) 17_565 29 ?
Au Eu2 Ge1 43.90(7) 13_545 29 ?
Au Eu2 Ge1 179.55(7) 5_545 29 ?
Ge1 Eu2 Ge1 95.80(6) . 29 ?
Ge1 Eu2 Ge1 100.60(6) 9 29 ?
Au Eu2 Ge1 79.56(4) 25_565 21 ?
Au Eu2 Ge1 84.37(4) 17_565 21 ?
Au Eu2 Ge1 179.55(7) 13_545 21 ?
Au Eu2 Ge1 43.90(7) 5_545 21 ?
Ge1 Eu2 Ge1 100.60(6) . 21 ?
Ge1 Eu2 Ge1 95.80(6) 9 21 ?
Ge1 Eu2 Ge1 135.65(13) 29 21 ?
Au Eu2 Ge2 43.73(6) 25_565 7 ?
Au Eu2 Ge2 99.98(6) 17_565 7 ?
Au Eu2 Ge2 136.76(6) 13_545 7 ?
Au Eu2 Ge2 79.67(6) 5_545 7 ?
Ge1 Eu2 Ge2 136.60(7) . 7 ?
Ge1 Eu2 Ge2 80.42(9) 9 7 ?
Ge1 Eu2 Ge2 99.93(9) 29 7 ?
Ge1 Eu2 Ge2 42.91(7) 21 7 ?
Au Eu2 Ge2 79.67(6) 25_565 27 ?
Au Eu2 Ge2 136.76(6) 17_565 27 ?
Au Eu2 Ge2 99.98(6) 13_545 27 ?
Au Eu2 Ge2 43.73(6) 5_545 27 ?
Ge1 Eu2 Ge2 99.93(9) . 27 ?
Ge1 Eu2 Ge2 42.91(7) 9 27 ?
Ge1 Eu2 Ge2 136.60(7) 29 27 ?
Ge1 Eu2 Ge2 80.42(9) 21 27 ?
Ge2 Eu2 Ge2 95.80(7) 7 27 ?
Au Eu2 Ge2 99.98(6) 25_565 29 ?
Au Eu2 Ge2 43.73(6) 17_565 29 ?
Au Eu2 Ge2 79.67(6) 13_545 29 ?
Au Eu2 Ge2 136.76(6) 5_545 29 ?
Ge1 Eu2 Ge2 80.42(9) . 29 ?
Ge1 Eu2 Ge2 136.60(7) 9 29 ?
Ge1 Eu2 Ge2 42.91(7) 29 29 ?
Ge1 Eu2 Ge2 99.93(9) 21 29 ?
Ge2 Eu2 Ge2 84.20(7) 7 29 ?
Ge2 Eu2 Ge2 179.47(12) 27 29 ?
Au Eu2 Ge2 136.76(6) 25_565 . ?
Au Eu2 Ge2 79.67(6) 17_565 . ?
Au Eu2 Ge2 43.73(6) 13_545 . ?
Au Eu2 Ge2 99.98(6) 5_545 . ?
Ge1 Eu2 Ge2 42.91(7) . . ?
Ge1 Eu2 Ge2 99.93(9) 9 . ?
Ge1 Eu2 Ge2 80.42(9) 29 . ?
Ge1 Eu2 Ge2 136.60(7) 21 . ?
Ge2 Eu2 Ge2 179.47(12) 7 . ?
Ge2 Eu2 Ge2 84.20(7) 27 . ?
Ge2 Eu2 Ge2 95.80(7) 29 . ?
Au Eu2 Eu1 130.02(3) 25_565 . ?
Au Eu2 Eu1 89.89(4) 17_565 . ?
Au Eu2 Eu1 89.87(4) 13_545 . ?
Au Eu2 Eu1 50.29(3) 5_545 . ?
Ge1 Eu2 Eu1 49.58(6) . . ?
Ge1 Eu2 Eu1 89.69(7) 9 . ?
Ge1 Eu2 Eu1 130.11(6) 29 . ?
Ge1 Eu2 Eu1 90.55(7) 21 . ?
Ge2 Eu2 Eu1 129.96(5) 7 . ?
Ge2 Eu2 Eu1 50.35(5) 27 . ?
Ge2 Eu2 Eu1 130.00(5) 29 . ?
Ge2 Eu2 Eu1 49.69(5) . . ?
Au Eu2 Eu1 50.29(3) 25_565 13 ?
Au Eu2 Eu1 89.87(4) 17_565 13 ?
Au Eu2 Eu1 89.89(4) 13_545 13 ?
Au Eu2 Eu1 130.02(3) 5_545 13 ?
Ge1 Eu2 Eu1 130.10(6) . 13 ?
Ge1 Eu2 Eu1 90.55(7) 9 13 ?
Ge1 Eu2 Eu1 49.58(6) 29 13 ?
Ge1 Eu2 Eu1 89.69(7) 21 13 ?
Ge2 Eu2 Eu1 50.35(5) 7 13 ?
Ge2 Eu2 Eu1 129.97(5) 27 13 ?
Ge2 Eu2 Eu1 49.69(5) 29 13 ?
Ge2 Eu2 Eu1 130.00(5) . 13 ?
Eu1 Eu2 Eu1 179.64(4) . 13 ?
Au Eu2 Eu1 89.89(4) 25_565 25 ?
Au Eu2 Eu1 130.02(3) 17_565 25 ?
Au Eu2 Eu1 50.29(3) 13_545 25 ?
Au Eu2 Eu1 89.87(4) 5_545 25 ?
Ge1 Eu2 Eu1 89.69(7) . 25 ?
Ge1 Eu2 Eu1 49.58(6) 9 25 ?
Ge1 Eu2 Eu1 90.55(7) 29 25 ?
Ge1 Eu2 Eu1 130.10(6) 21 25 ?
Ge2 Eu2 Eu1 130.00(5) 7 25 ?
Ge2 Eu2 Eu1 49.69(5) 27 25 ?
Ge2 Eu2 Eu1 129.97(5) 29 25 ?
Ge2 Eu2 Eu1 50.35(5) . 25 ?
Eu1 Eu2 Eu1 60.00(4) . 25 ?
Eu1 Eu2 Eu1 120.00(4) 13 25 ?
Au Eu2 Eu1 89.87(4) 25_565 21 ?
Au Eu2 Eu1 50.29(3) 17_565 21 ?
Au Eu2 Eu1 130.02(3) 13_545 21 ?
Au Eu2 Eu1 89.89(4) 5_545 21 ?
Ge1 Eu2 Eu1 90.55(7) . 21 ?
Ge1 Eu2 Eu1 130.10(6) 9 21 ?
Ge1 Eu2 Eu1 89.69(7) 29 21 ?
Ge1 Eu2 Eu1 49.58(6) 21 21 ?
Ge2 Eu2 Eu1 49.69(5) 7 21 ?
Ge2 Eu2 Eu1 130.00(5) 27 21 ?
Ge2 Eu2 Eu1 50.35(5) 29 21 ?
Ge2 Eu2 Eu1 129.97(5) . 21 ?
Eu1 Eu2 Eu1 120.00(4) . 21 ?
Eu1 Eu2 Eu1 60.00(4) 13 21 ?
Eu1 Eu2 Eu1 179.64(4) 25 21 ?
Au Eu2 Eu2 50.147(18) 25_565 21_655 ?
Au Eu2 Eu2 129.853(18) 17_565 21_655 ?
Au Eu2 Eu2 50.147(18) 13_545 21_655 ?
Au Eu2 Eu2 129.853(18) 5_545 21_655 ?
Ge1 Eu2 Eu2 129.70(3) . 21_655 ?
Ge1 Eu2 Eu2 50.30(3) 9 21_655 ?
Ge1 Eu2 Eu2 50.30(3) 29 21_655 ?
Ge1 Eu2 Eu2 129.70(3) 21 21_655 ?
Ge2 Eu2 Eu2 90.26(6) 7 21_655 ?
Ge2 Eu2 Eu2 89.74(6) 27 21_655 ?
Ge2 Eu2 Eu2 89.74(6) 29 21_655 ?
Ge2 Eu2 Eu2 90.26(6) . 21_655 ?
Eu1 Eu2 Eu2 120.00(2) . 21_655 ?
Eu1 Eu2 Eu2 60.00(2) 13 21_655 ?
Eu1 Eu2 Eu2 60.00(2) 25 21_655 ?
Eu1 Eu2 Eu2 120.00(2) 21 21_655 ?
Au Eu2 Eu2 129.853(18) 25_565 21 ?
Au Eu2 Eu2 50.147(18) 17_565 21 ?
Au Eu2 Eu2 129.853(18) 13_545 21 ?
Au Eu2 Eu2 50.147(18) 5_545 21 ?
Ge1 Eu2 Eu2 50.30(3) . 21 ?
Ge1 Eu2 Eu2 129.70(3) 9 21 ?
Ge1 Eu2 Eu2 129.70(3) 29 21 ?
Ge1 Eu2 Eu2 50.30(3) 21 21 ?
Ge2 Eu2 Eu2 89.74(6) 7 21 ?
Ge2 Eu2 Eu2 90.26(6) 27 21 ?
Ge2 Eu2 Eu2 90.26(6) 29 21 ?
Ge2 Eu2 Eu2 89.74(6) . 21 ?
Eu1 Eu2 Eu2 60.00(2) . 21 ?
Eu1 Eu2 Eu2 120.00(2) 13 21 ?
Eu1 Eu2 Eu2 120.00(2) 25 21 ?
Eu1 Eu2 Eu2 60.00(2) 21 21 ?
Eu2 Eu2 Eu2 180.0 21_655 21 ?
Au Eu2 Eu2 47.734(19) 25_565 29_556 ?
Au Eu2 Eu2 132.266(19) 17_565 29_556 ?
Au Eu2 Eu2 132.266(19) 13_545 29_556 ?
Au Eu2 Eu2 47.734(19) 5_545 29_556 ?
Ge1 Eu2 Eu2 132.10(3) . 29_556 ?
Ge1 Eu2 Eu2 47.90(3) 9 29_556 ?
Ge1 Eu2 Eu2 132.10(3) 29 29_556 ?
Ge1 Eu2 Eu2 47.90(3) 21 29_556 ?
Ge2 Eu2 Eu2 47.90(4) 7 29_556 ?
Ge2 Eu2 Eu2 47.90(4) 27 29_556 ?
Ge2 Eu2 Eu2 132.10(4) 29 29_556 ?
Ge2 Eu2 Eu2 132.10(4) . 29_556 ?
Eu1 Eu2 Eu2 90.178(18) . 29_556 ?
Eu1 Eu2 Eu2 90.178(18) 13 29_556 ?
Eu1 Eu2 Eu2 89.822(18) 25 29_556 ?
Eu1 Eu2 Eu2 89.822(18) 21 29_556 ?
Eu2 Eu2 Eu2 90.0 21_655 29_556 ?
Eu2 Eu2 Eu2 90.0 21 29_556 ?
Au Eu2 Eu2 132.266(19) 25_565 29 ?
Au Eu2 Eu2 47.734(19) 17_565 29 ?
Au Eu2 Eu2 47.734(19) 13_545 29 ?
Au Eu2 Eu2 132.266(19) 5_545 29 ?
Ge1 Eu2 Eu2 47.90(3) . 29 ?
Ge1 Eu2 Eu2 132.10(3) 9 29 ?
Ge1 Eu2 Eu2 47.90(3) 29 29 ?
Ge1 Eu2 Eu2 132.10(3) 21 29 ?
Ge2 Eu2 Eu2 132.10(4) 7 29 ?
Ge2 Eu2 Eu2 132.10(4) 27 29 ?
Ge2 Eu2 Eu2 47.90(4) 29 29 ?
Ge2 Eu2 Eu2 47.90(4) . 29 ?
Eu1 Eu2 Eu2 89.822(18) . 29 ?
Eu1 Eu2 Eu2 89.822(18) 13 29 ?
Eu1 Eu2 Eu2 90.178(18) 25 29 ?
Eu1 Eu2 Eu2 90.178(18) 21 29 ?
Eu2 Eu2 Eu2 90.0 21_655 29 ?
Eu2 Eu2 Eu2 90.0 21 29 ?
Eu2 Eu2 Eu2 180.0 29_556 29 ?
Au Eu2 Ge2 128.14(4) 25_565 3 ?
Au Eu2 Ge2 93.21(4) 17_565 3 ?
Au Eu2 Ge2 52.13(4) 13_545 3 ?
Au Eu2 Ge2 86.58(4) 5_545 3 ?
Ge1 Eu2 Ge2 51.44(7) . 3 ?
Ge1 Eu2 Ge2 86.36(7) 9 3 ?
Ge1 Eu2 Ge2 93.85(7) 29 3 ?
Ge1 Eu2 Ge2 128.29(7) 21 3 ?
Ge2 Eu2 Ge2 162.40(4) 7 3 ?
Ge2 Eu2 Ge2 66.61(4) 27 3 ?
Ge2 Eu2 Ge2 113.39(4) 29 3 ?
Ge2 Eu2 Ge2 17.59(4) . 3 ?
Eu1 Eu2 Ge2 37.75(4) . 3 ?
Eu1 Eu2 Ge2 142.01(4) 13 3 ?
Eu1 Eu2 Ge2 38.25(4) 25 3 ?
Eu1 Eu2 Ge2 141.99(4) 21 3 ?
Eu2 Eu2 Ge2 90.16(4) 21_655 3 ?
Eu2 Eu2 Ge2 89.84(4) 21 3 ?
Eu2 Eu2 Ge2 114.51(2) 29_556 3 ?
Eu2 Eu2 Ge2 65.49(2) 29 3 ?
Au Eu2 Ge2 52.13(4) 25_565 5 ?
Au Eu2 Ge2 86.58(4) 17_565 5 ?
Au Eu2 Ge2 128.14(4) 13_545 5 ?
Au Eu2 Ge2 93.21(4) 5_545 5 ?
Ge1 Eu2 Ge2 128.29(7) . 5 ?
Ge1 Eu2 Ge2 93.85(7) 9 5 ?
Ge1 Eu2 Ge2 86.36(7) 29 5 ?
Ge1 Eu2 Ge2 51.44(7) 21 5 ?
Ge2 Eu2 Ge2 17.59(4) 7 5 ?
Ge2 Eu2 Ge2 113.39(4) 27 5 ?
Ge2 Eu2 Ge2 66.61(4) 29 5 ?
Ge2 Eu2 Ge2 162.40(4) . 5 ?
Eu1 Eu2 Ge2 141.99(4) . 5 ?
Eu1 Eu2 Ge2 38.25(4) 13 5 ?
Eu1 Eu2 Ge2 142.01(4) 25 5 ?
Eu1 Eu2 Ge2 37.75(4) 21 5 ?
Eu2 Eu2 Ge2 90.16(4) 21_655 5 ?
Eu2 Eu2 Ge2 89.84(4) 21 5 ?
Eu2 Eu2 Ge2 65.49(2) 29_556 5 ?
Eu2 Eu2 Ge2 114.51(2) 29 5 ?
Ge2 Eu2 Ge2 179.67(8) 3 5 ?
Au Eu2 Ge2 86.58(4) 25_565 31 ?
Au Eu2 Ge2 52.13(4) 17_565 31 ?
Au Eu2 Ge2 93.21(4) 13_545 31 ?
Au Eu2 Ge2 128.14(4) 5_545 31 ?
Ge1 Eu2 Ge2 93.85(7) . 31 ?
Ge1 Eu2 Ge2 128.29(7) 9 31 ?
Ge1 Eu2 Ge2 51.44(7) 29 31 ?
Ge1 Eu2 Ge2 86.36(7) 21 31 ?
Ge2 Eu2 Ge2 66.61(4) 7 31 ?
Ge2 Eu2 Ge2 162.40(4) 27 31 ?
Ge2 Eu2 Ge2 17.59(4) 29 31 ?
Ge2 Eu2 Ge2 113.39(4) . 31 ?
Eu1 Eu2 Ge2 142.01(4) . 31 ?
Eu1 Eu2 Ge2 37.75(4) 13 31 ?
Eu1 Eu2 Ge2 141.99(4) 25 31 ?
Eu1 Eu2 Ge2 38.25(4) 21 31 ?
Eu2 Eu2 Ge2 89.84(4) 21_655 31 ?
Eu2 Eu2 Ge2 90.16(4) 21 31 ?
Eu2 Eu2 Ge2 114.51(2) 29_556 31 ?
Eu2 Eu2 Ge2 65.49(2) 29 31 ?
Ge2 Eu2 Ge2 130.99(4) 3 31 ?
Ge2 Eu2 Ge2 49.01(4) 5 31 ?
Au Eu2 Ge2 93.21(4) 25_565 25 ?
Au Eu2 Ge2 128.14(4) 17_565 25 ?
Au Eu2 Ge2 86.58(4) 13_545 25 ?
Au Eu2 Ge2 52.13(4) 5_545 25 ?
Ge1 Eu2 Ge2 86.36(7) . 25 ?
Ge1 Eu2 Ge2 51.44(7) 9 25 ?
Ge1 Eu2 Ge2 128.29(7) 29 25 ?
Ge1 Eu2 Ge2 93.85(7) 21 25 ?
Ge2 Eu2 Ge2 113.39(4) 7 25 ?
Ge2 Eu2 Ge2 17.59(4) 27 25 ?
Ge2 Eu2 Ge2 162.40(4) 29 25 ?
Ge2 Eu2 Ge2 66.61(4) . 25 ?
Eu1 Eu2 Ge2 38.25(4) . 25 ?
Eu1 Eu2 Ge2 141.99(4) 13 25 ?
Eu1 Eu2 Ge2 37.75(4) 25 25 ?
Eu1 Eu2 Ge2 142.01(4) 21 25 ?
Eu2 Eu2 Ge2 89.84(4) 21_655 25 ?
Eu2 Eu2 Ge2 90.16(4) 21 25 ?
Eu2 Eu2 Ge2 65.49(2) 29_556 25 ?
Eu2 Eu2 Ge2 114.51(2) 29 25 ?
Ge2 Eu2 Ge2 49.01(4) 3 25 ?
Ge2 Eu2 Ge2 130.99(4) 5 25 ?
Ge2 Eu2 Ge2 179.67(8) 31 25 ?
Au Eu2 Ge2 162.200(16) 25_565 19 ?
Au Eu2 Ge2 52.21(5) 17_565 19 ?
Au Eu2 Ge2 93.19(4) 13_545 19 ?
Au Eu2 Ge2 66.73(3) 5_545 19 ?
Ge1 Eu2 Ge2 17.64(3) . 19 ?
Ge1 Eu2 Ge2 127.37(8) 9 19 ?
Ge1 Eu2 Ge2 113.43(4) 29 19 ?
Ge1 Eu2 Ge2 87.04(6) 21 19 ?
Ge2 Eu2 Ge2 127.89(4) 7 19 ?
Ge2 Eu2 Ge2 86.63(7) 27 19 ?
Ge2 Eu2 Ge2 93.79(7) 29 19 ?
Ge2 Eu2 Ge2 51.58(9) . 19 ?
Eu1 Eu2 Ge2 37.68(3) . 19 ?
Eu1 Eu2 Ge2 142.08(3) 13 19 ?
Eu1 Eu2 Ge2 89.86(5) 25 19 ?
Eu1 Eu2 Ge2 90.29(5) 21 19 ?
Eu2 Eu2 Ge2 141.85(3) 21_655 19 ?
Eu2 Eu2 Ge2 38.15(3) 21 19 ?
Eu2 Eu2 Ge2 114.47(2) 29_556 19 ?
Eu2 Eu2 Ge2 65.53(2) 29 19 ?
Ge2 Eu2 Ge2 53.76(6) 3 19 ?
Ge2 Eu2 Ge2 125.92(3) 5 19 ?
Ge2 Eu2 Ge2 104.33(5) 31 19 ?
Ge2 Eu2 Ge2 75.93(4) 25 19 ?
Au Eu2 Ge2 66.73(3) 25_565 15 ?
Au Eu2 Ge2 93.19(4) 17_565 15 ?
Au Eu2 Ge2 52.21(5) 13_545 15 ?
Au Eu2 Ge2 162.200(16) 5_545 15 ?
Ge1 Eu2 Ge2 113.43(4) . 15 ?
Ge1 Eu2 Ge2 87.04(6) 9 15 ?
Ge1 Eu2 Ge2 17.64(3) 29 15 ?
Ge1 Eu2 Ge2 127.37(8) 21 15 ?
Ge2 Eu2 Ge2 86.63(7) 7 15 ?
Ge2 Eu2 Ge2 127.89(4) 27 15 ?
Ge2 Eu2 Ge2 51.58(9) 29 15 ?
Ge2 Eu2 Ge2 93.79(7) . 15 ?
Eu1 Eu2 Ge2 142.08(3) . 15 ?
Eu1 Eu2 Ge2 37.68(3) 13 15 ?
Eu1 Eu2 Ge2 90.29(5) 25 15 ?
Eu1 Eu2 Ge2 89.86(5) 21 15 ?
Eu2 Eu2 Ge2 38.15(3) 21_655 15 ?
Eu2 Eu2 Ge2 141.85(3) 21 15 ?
Eu2 Eu2 Ge2 114.467(19) 29_556 15 ?
Eu2 Eu2 Ge2 65.533(19) 29 15 ?
Ge2 Eu2 Ge2 104.33(5) 3 15 ?
Ge2 Eu2 Ge2 75.93(4) 5 15 ?
Ge2 Eu2 Ge2 53.76(6) 31 15 ?
Ge2 Eu2 Ge2 125.92(3) 25 15 ?
Ge2 Eu2 Ge2 131.07(4) 19 15 ?
Au Eu2 Ge2 52.21(5) 25_565 9 ?
Au Eu2 Ge2 162.200(16) 17_565 9 ?
Au Eu2 Ge2 66.73(3) 13_545 9 ?
Au Eu2 Ge2 93.19(4) 5_545 9 ?
Ge1 Eu2 Ge2 127.37(8) . 9 ?
Ge1 Eu2 Ge2 17.64(3) 9 9 ?
Ge1 Eu2 Ge2 87.04(6) 29 9 ?
Ge1 Eu2 Ge2 113.43(4) 21 9 ?
Ge2 Eu2 Ge2 93.79(7) 7 9 ?
Ge2 Eu2 Ge2 51.58(9) 27 9 ?
Ge2 Eu2 Ge2 127.89(4) 29 9 ?
Ge2 Eu2 Ge2 86.63(6) . 9 ?
Eu1 Eu2 Ge2 89.86(5) . 9 ?
Eu1 Eu2 Ge2 90.29(5) 13 9 ?
Eu1 Eu2 Ge2 37.68(3) 25 9 ?
Eu1 Eu2 Ge2 142.08(3) 21 9 ?
Eu2 Eu2 Ge2 38.15(3) 21_655 9 ?
Eu2 Eu2 Ge2 141.85(3) 21 9 ?
Eu2 Eu2 Ge2 65.53(2) 29_556 9 ?
Eu2 Eu2 Ge2 114.47(2) 29 9 ?
Ge2 Eu2 Ge2 75.93(4) 3 9 ?
Ge2 Eu2 Ge2 104.33(5) 5 9 ?
Ge2 Eu2 Ge2 125.92(3) 31 9 ?
Ge2 Eu2 Ge2 53.76(6) 25 9 ?
Ge2 Eu2 Ge2 125.44(7) 19 9 ?
Ge2 Eu2 Ge2 76.31(7) 15 9 ?
Au Eu2 Ge2 93.19(4) 25_565 21 ?
Au Eu2 Ge2 66.73(3) 17_565 21 ?
Au Eu2 Ge2 162.200(16) 13_545 21 ?
Au Eu2 Ge2 52.21(5) 5_545 21 ?
Ge1 Eu2 Ge2 87.04(6) . 21 ?
Ge1 Eu2 Ge2 113.43(4) 9 21 ?
Ge1 Eu2 Ge2 127.37(8) 29 21 ?
Ge1 Eu2 Ge2 17.64(3) 21 21 ?
Ge2 Eu2 Ge2 51.58(9) 7 21 ?
Ge2 Eu2 Ge2 93.79(7) 27 21 ?
Ge2 Eu2 Ge2 86.63(7) 29 21 ?
Ge2 Eu2 Ge2 127.89(4) . 21 ?
Eu1 Eu2 Ge2 90.29(5) . 21 ?
Eu1 Eu2 Ge2 89.86(5) 13 21 ?
Eu1 Eu2 Ge2 142.08(3) 25 21 ?
Eu1 Eu2 Ge2 37.68(3) 21 21 ?
Eu2 Eu2 Ge2 141.85(3) 21_655 21 ?
Eu2 Eu2 Ge2 38.15(3) 21 21 ?
Eu2 Eu2 Ge2 65.533(19) 29_556 21 ?
Eu2 Eu2 Ge2 114.47(2) 29 21 ?
Ge2 Eu2 Ge2 125.92(3) 3 21 ?
Ge2 Eu2 Ge2 53.76(6) 5 21 ?
Ge2 Eu2 Ge2 75.93(4) 31 21 ?
Ge2 Eu2 Ge2 104.33(5) 25 21 ?
Ge2 Eu2 Ge2 76.31(7) 19 21 ?
Ge2 Eu2 Ge2 125.44(7) 15 21 ?
Ge2 Eu2 Ge2 131.07(4) 9 21 ?
Au Eu2 Ge2 17.916(16) 25_565 21_655 ?
Au Eu2 Ge2 127.86(5) 17_565 21_655 ?
Au Eu2 Ge2 86.61(4) 13_545 21_655 ?
Au Eu2 Ge2 113.38(3) 5_545 21_655 ?
Ge1 Eu2 Ge2 162.24(3) . 21_655 ?
Ge1 Eu2 Ge2 52.56(8) 9 21_655 ?
Ge1 Eu2 Ge2 66.45(4) 29 21_655 ?
Ge1 Eu2 Ge2 93.16(6) 21 21_655 ?
Ge2 Eu2 Ge2 52.31(9) 7 21_655 ?
Ge2 Eu2 Ge2 93.35(7) 27 21_655 ?
Ge2 Eu2 Ge2 86.23(6) 29 21_655 ?
Ge2 Eu2 Ge2 128.22(4) . 21_655 ?
Eu1 Eu2 Ge2 142.25(3) . 21_655 ?
Eu1 Eu2 Ge2 37.99(3) 13 21_655 ?
Eu1 Eu2 Ge2 89.98(5) 25 21_655 ?
Eu1 Eu2 Ge2 89.88(5) 21 21_655 ?
Eu2 Eu2 Ge2 37.95(3) 21_655 21_655 ?
Eu2 Eu2 Ge2 142.05(3) 21 21_655 ?
Eu2 Eu2 Ge2 65.650(19) 29_556 21_655 ?
Eu2 Eu2 Ge2 114.350(19) 29 21_655 ?
Ge2 Eu2 Ge2 126.05(3) 3 21_655 ?
Ge2 Eu2 Ge2 54.27(6) 5 21_655 ?
Ge2 Eu2 Ge2 75.73(4) 31 21_655 ?
Ge2 Eu2 Ge2 104.00(5) 25 21_655 ?
Ge2 Eu2 Ge2 179.80(5) 19 21_655 ?
Ge2 Eu2 Ge2 48.82(3) 15 21_655 ?
Ge2 Eu2 Ge2 54.43(6) 9 21_655 ?
Ge2 Eu2 Ge2 103.90(5) 21 21_655 ?
Au Eu2 Ge2 113.38(3) 25_565 9_455 ?
Au Eu2 Ge2 86.61(4) 17_565 9_455 ?
Au Eu2 Ge2 127.86(5) 13_545 9_455 ?
Au Eu2 Ge2 17.916(16) 5_545 9_455 ?
Ge1 Eu2 Ge2 66.45(4) . 9_455 ?
Ge1 Eu2 Ge2 93.16(6) 9 9_455 ?
Ge1 Eu2 Ge2 162.24(3) 29 9_455 ?
Ge1 Eu2 Ge2 52.56(8) 21 9_455 ?
Ge2 Eu2 Ge2 93.35(7) 7 9_455 ?
Ge2 Eu2 Ge2 52.31(9) 27 9_455 ?
Ge2 Eu2 Ge2 128.22(4) 29 9_455 ?
Ge2 Eu2 Ge2 86.23(6) . 9_455 ?
Eu1 Eu2 Ge2 37.99(3) . 9_455 ?
Eu1 Eu2 Ge2 142.25(3) 13 9_455 ?
Eu1 Eu2 Ge2 89.88(5) 25 9_455 ?
Eu1 Eu2 Ge2 89.98(5) 21 9_455 ?
Eu2 Eu2 Ge2 142.05(3) 21_655 9_455 ?
Eu2 Eu2 Ge2 37.95(3) 21 9_455 ?
Eu2 Eu2 Ge2 65.650(19) 29_556 9_455 ?
Eu2 Eu2 Ge2 114.350(19) 29 9_455 ?
Ge2 Eu2 Ge2 75.73(4) 3 9_455 ?
Ge2 Eu2 Ge2 104.00(5) 5 9_455 ?
Ge2 Eu2 Ge2 126.05(3) 31 9_455 ?
Ge2 Eu2 Ge2 54.27(6) 25 9_455 ?
Ge2 Eu2 Ge2 48.82(3) 19 9_455 ?
Ge2 Eu2 Ge2 179.80(5) 15 9_455 ?
Ge2 Eu2 Ge2 103.90(5) 9 9_455 ?
Ge2 Eu2 Ge2 54.43(6) 21 9_455 ?
Ge2 Eu2 Ge2 131.30(4) 21_655 9_455 ?
Ge2 Au Ge2 119.80(12) 13_455 31 ?
Ge2 Au Ge1 120.10(6) 13_455 17_565 ?
Ge2 Au Ge1 120.10(6) 31 17_565 ?
Ge2 Au Eu2 137.734(19) 13_455 25_565 ?
Ge2 Au Eu2 68.36(5) 31 25_565 ?
Ge1 Au Eu2 68.28(3) 17_565 25_565 ?
Ge2 Au Eu2 68.36(5) 13_455 17_565 ?
Ge2 Au Eu2 137.734(19) 31 17_565 ?
Ge1 Au Eu2 68.28(3) 17_565 17_565 ?
Eu2 Au Eu2 136.55(5) 25_565 17_565 ?
Ge2 Au Eu2 68.36(5) 13_455 13_455 ?
Ge2 Au Eu2 137.734(19) 31 13_455 ?
Ge1 Au Eu2 68.28(3) 17_565 13_455 ?
Eu2 Au Eu2 79.71(4) 25_565 13_455 ?
Eu2 Au Eu2 84.53(4) 17_565 13_455 ?
Ge2 Au Eu2 137.734(19) 13_455 5_554 ?
Ge2 Au Eu2 68.36(5) 31 5_554 ?
Ge1 Au Eu2 68.28(3) 17_565 5_554 ?
Eu2 Au Eu2 84.53(4) 25_565 5_554 ?
Eu2 Au Eu2 79.71(4) 17_565 5_554 ?
Eu2 Au Eu2 136.55(5) 13_455 5_554 ?
Ge2 Au Eu1 68.28(5) 13_455 5_554 ?
Ge2 Au Eu1 68.28(5) 31 5_554 ?
Ge1 Au Eu1 137.55(3) 17_565 5_554 ?
Eu2 Au Eu1 136.64(3) 25_565 5_554 ?
Eu2 Au Eu1 79.58(4) 17_565 5_554 ?
Eu2 Au Eu1 136.64(3) 13_455 5_554 ?
Eu2 Au Eu1 79.58(4) 5_554 5_554 ?
Ge2 Au Eu1 68.28(5) 13_455 21 ?
Ge2 Au Eu1 68.28(5) 31 21 ?
Ge1 Au Eu1 137.55(3) 17_565 21 ?
Eu2 Au Eu1 79.58(4) 25_565 21 ?
Eu2 Au Eu1 136.64(3) 17_565 21 ?
Eu2 Au Eu1 79.58(4) 13_455 21 ?
Eu2 Au Eu1 136.64(3) 5_554 21 ?
Eu1 Au Eu1 84.89(7) 5_554 21 ?
Ge2 Au Ge2 29.61(6) 13_455 15_455 ?
Ge2 Au Ge2 90.18(10) 31 15_455 ?
Ge1 Au Ge2 149.72(5) 17_565 15_455 ?
Eu2 Au Ge2 130.00(4) 25_565 15_455 ?
Eu2 Au Ge2 89.80(5) 17_565 15_455 ?
Eu2 Au Ge2 89.80(5) 13_455 15_455 ?
Eu2 Au Ge2 130.00(4) 5_554 15_455 ?
Eu1 Au Ge2 50.42(4) 5_554 15_455 ?
Eu1 Au Ge2 50.42(4) 21 15_455 ?
Ge2 Au Ge2 90.18(10) 13_455 29 ?
Ge2 Au Ge2 29.61(6) 31 29 ?
Ge1 Au Ge2 149.72(5) 17_565 29 ?
Eu2 Au Ge2 89.80(4) 25_565 29 ?
Eu2 Au Ge2 130.00(4) 17_565 29 ?
Eu2 Au Ge2 130.00(4) 13_455 29 ?
Eu2 Au Ge2 89.80(4) 5_554 29 ?
Eu1 Au Ge2 50.42(4) 5_554 29 ?
Eu1 Au Ge2 50.42(4) 21 29 ?
Ge2 Au Ge2 60.57(10) 15_455 29 ?
Ge2 Au Ge1 29.72(7) 13_455 13_455 ?
Ge2 Au Ge1 149.52(11) 31 13_455 ?
Ge1 Au Ge1 90.38(6) 17_565 13_455 ?
Eu2 Au Ge1 130.03(4) 25_565 13_455 ?
Eu2 Au Ge1 50.33(3) 17_565 13_455 ?
Eu2 Au Ge1 50.33(3) 13_455 13_455 ?
Eu2 Au Ge1 130.03(4) 5_554 13_455 ?
Eu1 Au Ge1 89.72(5) 5_554 13_455 ?
Eu1 Au Ge1 89.72(5) 21 13_455 ?
Ge2 Au Ge1 59.34(8) 15_455 13_455 ?
Ge2 Au Ge1 119.90(8) 29 13_455 ?
Ge2 Au Ge1 149.52(11) 13_455 13 ?
Ge2 Au Ge1 29.72(7) 31 13 ?
Ge1 Au Ge1 90.38(6) 17_565 13 ?
Eu2 Au Ge1 50.33(3) 25_565 13 ?
Eu2 Au Ge1 130.03(4) 17_565 13 ?
Eu2 Au Ge1 130.03(4) 13_455 13 ?
Eu2 Au Ge1 50.33(3) 5_554 13 ?
Eu1 Au Ge1 89.72(5) 5_554 13 ?
Eu1 Au Ge1 89.72(5) 21 13 ?
Ge2 Au Ge1 119.91(8) 15_455 13 ?
Ge2 Au Ge1 59.34(8) 29 13 ?
Ge1 Au Ge1 179.24(12) 13_455 13 ?
Ge2 Au Ge2 149.82(9) 13_455 3_565 ?
Ge2 Au Ge2 90.38(7) 31 3_565 ?
Ge1 Au Ge2 29.72(5) 17_565 3_565 ?
Eu2 Au Ge2 50.27(3) 25_565 3_565 ?
Eu2 Au Ge2 89.78(5) 17_565 3_565 ?
Eu2 Au Ge2 89.78(5) 13_455 3_565 ?
Eu2 Au Ge2 50.27(3) 5_554 3_565 ?
Eu1 Au Ge2 129.86(4) 5_554 3_565 ?
Eu1 Au Ge2 129.86(4) 21 3_565 ?
Ge2 Au Ge2 179.43(9) 15_455 3_565 ?
Ge2 Au Ge2 120.00(4) 29 3_565 ?
Ge1 Au Ge2 120.10(8) 13_455 3_565 ?
Ge1 Au Ge2 60.66(8) 13 3_565 ?
Ge2 Au Ge2 90.38(7) 13_455 17_565 ?
Ge2 Au Ge2 149.82(9) 31 17_565 ?
Ge1 Au Ge2 29.72(5) 17_565 17_565 ?
Eu2 Au Ge2 89.78(5) 25_565 17_565 ?
Eu2 Au Ge2 50.27(3) 17_565 17_565 ?
Eu2 Au Ge2 50.27(3) 13_455 17_565 ?
Eu2 Au Ge2 89.78(5) 5_554 17_565 ?
Eu1 Au Ge2 129.86(4) 5_554 17_565 ?
Eu1 Au Ge2 129.86(4) 21 17_565 ?
Ge2 Au Ge2 120.00(4) 15_455 17_565 ?
Ge2 Au Ge2 179.43(9) 29 17_565 ?
Ge1 Au Ge2 60.66(8) 13_455 17_565 ?
Ge1 Au Ge2 120.10(8) 13 17_565 ?
Ge2 Au Ge2 59.44(10) 3_565 17_565 ?
Ge2 Au Ge1 89.82(3) 13_455 5_554 ?
Ge2 Au Ge1 89.82(3) 31 5_554 ?
Ge1 Au Ge1 90.36(6) 17_565 5_554 ?
Eu2 Au Ge1 132.45(4) 25_565 5_554 ?
Eu2 Au Ge1 47.92(3) 17_565 5_554 ?
Eu2 Au Ge1 132.45(4) 13_455 5_554 ?
Eu2 Au Ge1 47.92(3) 5_554 5_554 ?
Eu1 Au Ge1 47.19(6) 5_554 5_554 ?
Eu1 Au Ge1 132.08(7) 21 5_554 ?
Ge2 Au Ge1 89.69(5) 15_455 5_554 ?
Ge2 Au Ge1 89.69(5) 29 5_554 ?
Ge1 Au Ge1 89.998(1) 13_455 5_554 ?
Ge1 Au Ge1 89.998(1) 13 5_554 ?
Ge2 Au Ge1 90.31(5) 3_565 5_554 ?
Ge2 Au Ge1 90.31(5) 17_565 5_554 ?
Ge2 Au Ge1 89.82(3) 13_455 5 ?
Ge2 Au Ge1 89.82(3) 31 5 ?
Ge1 Au Ge1 90.36(6) 17_565 5 ?
Eu2 Au Ge1 47.92(3) 25_565 5 ?
Eu2 Au Ge1 132.45(4) 17_565 5 ?
Eu2 Au Ge1 47.92(3) 13_455 5 ?
Eu2 Au Ge1 132.45(4) 5_554 5 ?
Eu1 Au Ge1 132.08(7) 5_554 5 ?
Eu1 Au Ge1 47.19(6) 21 5 ?
Ge2 Au Ge1 89.69(5) 15_455 5 ?
Ge2 Au Ge1 89.69(5) 29 5 ?
Ge1 Au Ge1 89.998(1) 13_455 5 ?
Ge1 Au Ge1 89.998(1) 13 5 ?
Ge2 Au Ge1 90.31(5) 3_565 5 ?
Ge2 Au Ge1 90.31(5) 17_565 5 ?
Ge1 Au Ge1 179.28(12) 5_554 5 ?
Ge2 Au Au 59.90(6) 13_455 17_565 ?
Ge2 Au Au 59.90(6) 31 17_565 ?
Ge1 Au Au 180.0 17_565 17_565 ?
Eu2 Au Au 111.72(3) 25_565 17_565 ?
Eu2 Au Au 111.72(3) 17_565 17_565 ?
Eu2 Au Au 111.72(3) 13_455 17_565 ?
Eu2 Au Au 111.72(3) 5_554 17_565 ?
Eu1 Au Au 42.45(3) 5_554 17_565 ?
Eu1 Au Au 42.45(3) 21 17_565 ?
Ge2 Au Au 30.28(5) 15_455 17_565 ?
Ge2 Au Au 30.28(5) 29 17_565 ?
Ge1 Au Au 89.62(6) 13_455 17_565 ?
Ge1 Au Au 89.62(6) 13 17_565 ?
Ge2 Au Au 150.28(5) 3_565 17_565 ?
Ge2 Au Au 150.28(5) 17_565 17_565 ?
Ge1 Au Au 89.64(6) 5_554 17_565 ?
Ge1 Au Au 89.64(6) 5 17_565 ?
Ge2 Au Au 179.91(7) 13_455 29_565 ?
Ge2 Au Au 60.11(8) 31 29_565 ?
Ge1 Au Au 59.99(3) 17_565 29_565 ?
Eu2 Au Au 42.266(18) 25_565 29_565 ?
Eu2 Au Au 111.70(5) 17_565 29_565 ?
Eu2 Au Au 111.70(5) 13_455 29_565 ?
Eu2 Au Au 42.266(19) 5_554 29_565 ?
Eu1 Au Au 111.66(3) 5_554 29_565 ?
Eu1 Au Au 111.66(3) 21 29_565 ?
Ge2 Au Au 150.30(6) 15_455 29_565 ?
Ge2 Au Au 89.73(6) 29 29_565 ?
Ge1 Au Au 150.37(8) 13_455 29_565 ?
Ge1 Au Au 30.39(6) 13 29_565 ?
Ge2 Au Au 30.27(4) 3_565 29_565 ?
Ge2 Au Au 89.71(7) 17_565 29_565 ?
Ge1 Au Au 90.18(3) 5_554 29_565 ?
Ge1 Au Au 90.18(3) 5 29_565 ?
Au Au Au 120.01(3) 17_565 29_565 ?
Ge2 Au Au 60.11(8) 13_455 29_465 ?
Ge2 Au Au 179.91(7) 31 29_465 ?
Ge1 Au Au 59.99(3) 17_565 29_465 ?
Eu2 Au Au 111.70(5) 25_565 29_465 ?
Eu2 Au Au 42.266(19) 17_565 29_465 ?
Eu2 Au Au 42.266(19) 13_455 29_465 ?
Eu2 Au Au 111.70(5) 5_554 29_465 ?
Eu1 Au Au 111.66(3) 5_554 29_465 ?
Eu1 Au Au 111.66(3) 21 29_465 ?
Ge2 Au Au 89.73(6) 15_455 29_465 ?
Ge2 Au Au 150.30(6) 29 29_465 ?
Ge1 Au Au 30.39(6) 13_455 29_465 ?
Ge1 Au Au 150.37(8) 13 29_465 ?
Ge2 Au Au 89.71(7) 3_565 29_465 ?
Ge2 Au Au 30.27(4) 17_565 29_465 ?
Ge1 Au Au 90.18(3) 5_554 29_465 ?
Ge1 Au Au 90.18(3) 5 29_465 ?
Au Au Au 120.01(3) 17_565 29_465 ?
Au Au Au 119.98(7) 29_565 29_465 ?
Ge2 Au Ge2 61.25(4) 13_455 23_554 ?
Ge2 Au Ge2 103.67(4) 31 23_554 ?
Ge1 Au Ge2 104.12(3) 17_565 23_554 ?
Eu2 Au Ge2 161.02(3) 25_565 23_554 ?
Eu2 Au Ge2 40.09(4) 17_565 23_554 ?
Eu2 Au Ge2 114.47(5) 13_455 23_554 ?
Eu2 Au Ge2 76.49(5) 5_554 23_554 ?
Eu1 Au Ge2 39.50(4) 5_554 23_554 ?
Eu1 Au Ge2 114.31(5) 21 23_554 ?
Ge2 Au Ge2 65.18(3) 15_455 23_554 ?
Ge2 Au Ge2 89.91(3) 29 23_554 ?
Ge1 Au Ge2 65.40(4) 13_455 23_554 ?
Ge1 Au Ge2 114.39(4) 13 23_554 ?
Ge2 Au Ge2 114.67(3) 3_565 23_554 ?
Ge2 Au Ge2 90.36(5) 17_565 23_554 ?
Ge1 Au Ge2 28.57(4) 5_554 23_554 ?
Ge1 Au Ge2 151.06(5) 5 23_554 ?
Au Au Ge2 75.88(3) 17_565 23_554 ?
Au Au Ge2 118.75(4) 29_565 23_554 ?
Au Au Ge2 76.29(4) 29_465 23_554 ?
Ge2 Au Ge2 103.67(4) 13_455 5 ?
Ge2 Au Ge2 61.25(4) 31 5 ?
Ge1 Au Ge2 104.12(3) 17_565 5 ?
Eu2 Au Ge2 40.09(4) 25_565 5 ?
Eu2 Au Ge2 161.02(3) 17_565 5 ?
Eu2 Au Ge2 76.49(5) 13_455 5 ?
Eu2 Au Ge2 114.47(5) 5_554 5 ?
Eu1 Au Ge2 114.31(5) 5_554 5 ?
Eu1 Au Ge2 39.50(4) 21 5 ?
Ge2 Au Ge2 89.91(3) 15_455 5 ?
Ge2 Au Ge2 65.18(3) 29 5 ?
Ge1 Au Ge2 114.39(4) 13_455 5 ?
Ge1 Au Ge2 65.40(4) 13 5 ?
Ge2 Au Ge2 90.36(5) 3_565 5 ?
Ge2 Au Ge2 114.67(3) 17_565 5 ?
Ge1 Au Ge2 151.06(5) 5_554 5 ?
Ge1 Au Ge2 28.57(4) 5 5 ?
Au Au Ge2 75.88(3) 17_565 5 ?
Au Au Ge2 76.29(4) 29_565 5 ?
Au Au Ge2 118.75(4) 29_465 5 ?
Ge2 Au Ge2 151.77(5) 23_554 5 ?
Ge2 Au Ge2 103.67(4) 13_455 5_554 ?
Ge2 Au Ge2 61.25(4) 31 5_554 ?
Ge1 Au Ge2 104.12(3) 17_565 5_554 ?
Eu2 Au Ge2 114.47(5) 25_565 5_554 ?
Eu2 Au Ge2 76.49(5) 17_565 5_554 ?
Eu2 Au Ge2 161.02(3) 13_455 5_554 ?
Eu2 Au Ge2 40.09(4) 5_554 5_554 ?
Eu1 Au Ge2 39.50(4) 5_554 5_554 ?
Eu1 Au Ge2 114.31(5) 21 5_554 ?
Ge2 Au Ge2 89.91(3) 15_455 5_554 ?
Ge2 Au Ge2 65.18(3) 29 5_554 ?
Ge1 Au Ge2 114.39(4) 13_455 5_554 ?
Ge1 Au Ge2 65.40(4) 13 5_554 ?
Ge2 Au Ge2 90.36(5) 3_565 5_554 ?
Ge2 Au Ge2 114.67(3) 17_565 5_554 ?
Ge1 Au Ge2 28.57(4) 5_554 5_554 ?
Ge1 Au Ge2 151.06(5) 5 5_554 ?
Au Au Ge2 75.88(3) 17_565 5_554 ?
Au Au Ge2 76.29(4) 29_565 5_554 ?
Au Au Ge2 118.75(4) 29_465 5_554 ?
Ge2 Au Ge2 48.99(8) 23_554 5_554 ?
Ge2 Au Ge2 122.49(7) 5 5_554 ?
Ge2 Au Ge2 61.25(4) 13_455 23 ?
Ge2 Au Ge2 103.67(4) 31 23 ?
Ge1 Au Ge2 104.12(3) 17_565 23 ?
Eu2 Au Ge2 76.49(5) 25_565 23 ?
Eu2 Au Ge2 114.47(5) 17_565 23 ?
Eu2 Au Ge2 40.09(4) 13_455 23 ?
Eu2 Au Ge2 161.02(3) 5_554 23 ?
Eu1 Au Ge2 114.31(5) 5_554 23 ?
Eu1 Au Ge2 39.50(4) 21 23 ?
Ge2 Au Ge2 65.18(3) 15_455 23 ?
Ge2 Au Ge2 89.91(3) 29 23 ?
Ge1 Au Ge2 65.40(4) 13_455 23 ?
Ge1 Au Ge2 114.39(4) 13 23 ?
Ge2 Au Ge2 114.67(3) 3_565 23 ?
Ge2 Au Ge2 90.36(5) 17_565 23 ?
Ge1 Au Ge2 151.06(5) 5_554 23 ?
Ge1 Au Ge2 28.57(4) 5 23 ?
Au Au Ge2 75.88(3) 17_565 23 ?
Au Au Ge2 118.75(4) 29_565 23 ?
Au Au Ge2 76.29(4) 29_465 23 ?
Ge2 Au Ge2 122.49(7) 23_554 23 ?
Ge2 Au Ge2 48.99(8) 5 23 ?
Ge2 Au Ge2 151.77(5) 5_554 23 ?
Ge2 Au Au 103.99(3) 13_455 21_565 ?
Ge2 Au Au 103.99(3) 31 21_565 ?
Ge1 Au Au 61.17(3) 17_565 21_565 ?
Eu2 Au Au 39.853(18) 25_565 21_565 ?
Eu2 Au Au 114.25(5) 17_565 21_565 ?
Eu2 Au Au 39.853(18) 13_455 21_565 ?
Eu2 Au Au 114.25(5) 5_554 21_565 ?
Eu1 Au Au 161.27(5) 5_554 21_565 ?
Eu1 Au Au 76.38(5) 21 21_565 ?
Ge2 Au Au 114.60(3) 15_455 21_565 ?
Ge2 Au Au 114.60(3) 29 21_565 ?
Ge1 Au Au 90.18(3) 13_455 21_565 ?
Ge1 Au Au 90.18(3) 13 21_565 ?
Ge2 Au Au 65.25(4) 3_565 21_565 ?
Ge2 Au Au 65.25(4) 17_565 21_565 ?
Ge1 Au Au 151.54(8) 5_554 21_565 ?
Ge1 Au Au 29.19(5) 5 21_565 ?
Au Au Au 118.83(3) 17_565 21_565 ?
Au Au Au 76.05(3) 29_565 21_565 ?
Au Au Au 76.05(3) 29_465 21_565 ?
Ge2 Au Au 152.33(4) 23_554 21_565 ?
Ge2 Au Au 49.42(4) 5 21_565 ?
Ge2 Au Au 152.33(4) 5_554 21_565 ?
Ge2 Au Au 49.42(4) 23 21_565 ?
Ge2 Au Au 103.99(3) 13_455 21_564 ?
Ge2 Au Au 103.99(3) 31 21_564 ?
Ge1 Au Au 61.17(3) 17_565 21_564 ?
Eu2 Au Au 114.25(5) 25_565 21_564 ?
Eu2 Au Au 39.853(18) 17_565 21_564 ?
Eu2 Au Au 114.25(5) 13_455 21_564 ?
Eu2 Au Au 39.853(18) 5_554 21_564 ?
Eu1 Au Au 76.38(5) 5_554 21_564 ?
Eu1 Au Au 161.27(5) 21 21_564 ?
Ge2 Au Au 114.60(3) 15_455 21_564 ?
Ge2 Au Au 114.60(3) 29 21_564 ?
Ge1 Au Au 90.18(3) 13_455 21_564 ?
Ge1 Au Au 90.18(3) 13 21_564 ?
Ge2 Au Au 65.25(4) 3_565 21_564 ?
Ge2 Au Au 65.25(4) 17_565 21_564 ?
Ge1 Au Au 29.19(5) 5_554 21_564 ?
Ge1 Au Au 151.54(8) 5 21_564 ?
Au Au Au 118.83(3) 17_565 21_564 ?
Au Au Au 76.05(3) 29_565 21_564 ?
Au Au Au 76.05(3) 29_465 21_564 ?
Ge2 Au Au 49.42(4) 23_554 21_564 ?
Ge2 Au Au 152.33(4) 5 21_564 ?
Ge2 Au Au 49.42(4) 5_554 21_564 ?
Ge2 Au Au 152.33(4) 23 21_564 ?
Au Au Au 122.35(7) 21_565 21_564 ?
Ge2 Au Eu1 24.314(19) 13_455 29_455 ?
Ge2 Au Eu1 117.02(7) 31 29_455 ?
Ge1 Au Eu1 117.10(2) 17_565 29_455 ?
Eu2 Au Eu1 162.049(18) 25_565 29_455 ?
Eu2 Au Eu1 52.11(3) 17_565 29_455 ?
Eu2 Au Eu1 86.55(3) 13_455 29_455 ?
Eu2 Au Eu1 113.42(3) 5_554 29_455 ?
Eu1 Au Eu1 52.12(2) 5_554 29_455 ?
Eu1 Au Eu1 86.66(3) 21 29_455 ?
Ge2 Au Eu1 37.68(3) 15_455 29_455 ?
Ge2 Au Eu1 90.27(6) 29 29_455 ?
Ge1 Au Eu1 37.60(5) 13_455 29_455 ?
Ge1 Au Eu1 141.84(5) 13 29_455 ?
Ge2 Au Eu1 141.90(4) 3_565 29_455 ?
Ge2 Au Eu1 90.25(5) 17_565 29_455 ?
Ge1 Au Eu1 65.51(3) 5_554 29_455 ?
Ge1 Au Eu1 114.13(4) 5 29_455 ?
Au Au Eu1 62.90(2) 17_565 29_455 ?
Au Au Eu1 155.686(18) 29_565 29_455 ?
Au Au Eu1 62.90(4) 29_465 29_455 ?
Ge2 Au Eu1 36.93(3) 23_554 29_455 ?
Ge2 Au Eu1 125.25(4) 5 29_455 ?
Ge2 Au Eu1 81.67(5) 5_554 29_455 ?
Ge2 Au Eu1 85.56(4) 23 29_455 ?
Au Au Eu1 125.48(2) 21_565 29_455 ?
Au Au Eu1 81.89(3) 21_564 29_455 ?
Ge2 Au Eu1 24.314(19) 13_455 13_455 ?
Ge2 Au Eu1 117.02(7) 31 13_455 ?
Ge1 Au Eu1 117.10(2) 17_565 13_455 ?
Eu2 Au Eu1 113.42(3) 25_565 13_455 ?
Eu2 Au Eu1 86.55(4) 17_565 13_455 ?
Eu2 Au Eu1 52.11(3) 13_455 13_455 ?
Eu2 Au Eu1 162.049(18) 5_554 13_455 ?
Eu1 Au Eu1 86.66(4) 5_554 13_455 ?
Eu1 Au Eu1 52.12(2) 21 13_455 ?
Ge2 Au Eu1 37.68(3) 15_455 13_455 ?
Ge2 Au Eu1 90.27(6) 29 13_455 ?
Ge1 Au Eu1 37.60(5) 13_455 13_455 ?
Ge1 Au Eu1 141.84(5) 13 13_455 ?
Ge2 Au Eu1 141.90(4) 3_565 13_455 ?
Ge2 Au Eu1 90.25(5) 17_565 13_455 ?
Ge1 Au Eu1 114.13(4) 5_554 13_455 ?
Ge1 Au Eu1 65.51(3) 5 13_455 ?
Au Au Eu1 62.90(2) 17_565 13_455 ?
Au Au Eu1 155.686(18) 29_565 13_455 ?
Au Au Eu1 62.90(4) 29_465 13_455 ?
Ge2 Au Eu1 85.56(4) 23_554 13_455 ?
Ge2 Au Eu1 81.67(5) 5 13_455 ?
Ge2 Au Eu1 125.25(4) 5_554 13_455 ?
Ge2 Au Eu1 36.93(3) 23 13_455 ?
Au Au Eu1 81.89(3) 21_565 13_455 ?
Au Au Eu1 125.48(2) 21_564 13_455 ?
Eu1 Au Eu1 48.63(4) 29_455 13_455 ?
Ge2 Au Eu1 117.02(7) 13_455 13 ?
Ge2 Au Eu1 24.314(19) 31 13 ?
Ge1 Au Eu1 117.10(2) 17_565 13 ?
Eu2 Au Eu1 52.11(3) 25_565 13 ?
Eu2 Au Eu1 162.049(18) 17_565 13 ?
Eu2 Au Eu1 113.42(3) 13_455 13 ?
Eu2 Au Eu1 86.55(4) 5_554 13 ?
Eu1 Au Eu1 86.66(3) 5_554 13 ?
Eu1 Au Eu1 52.12(2) 21 13 ?
Ge2 Au Eu1 90.27(6) 15_455 13 ?
Ge2 Au Eu1 37.68(3) 29 13 ?
Ge1 Au Eu1 141.84(5) 13_455 13 ?
Ge1 Au Eu1 37.60(5) 13 13 ?
Ge2 Au Eu1 90.25(5) 3_565 13 ?
Ge2 Au Eu1 141.90(4) 17_565 13 ?
Ge1 Au Eu1 114.13(4) 5_554 13 ?
Ge1 Au Eu1 65.51(3) 5 13 ?
Au Au Eu1 62.90(2) 17_565 13 ?
Au Au Eu1 62.90(4) 29_565 13 ?
Au Au Eu1 155.686(18) 29_465 13 ?
Ge2 Au Eu1 125.25(4) 23_554 13 ?
Ge2 Au Eu1 36.93(3) 5 13 ?
Ge2 Au Eu1 85.56(4) 5_554 13 ?
Ge2 Au Eu1 81.67(5) 23 13 ?
Au Au Eu1 81.89(3) 21_565 13 ?
Au Au Eu1 125.48(2) 21_564 13 ?
Eu1 Au Eu1 125.80(4) 29_455 13 ?
Eu1 Au Eu1 104.24(4) 13_455 13 ?
Ge2 Au Eu1 117.02(7) 13_455 29 ?
Ge2 Au Eu1 24.314(19) 31 29 ?
Ge1 Au Eu1 117.10(2) 17_565 29 ?
Eu2 Au Eu1 86.55(4) 25_565 29 ?
Eu2 Au Eu1 113.42(3) 17_565 29 ?
Eu2 Au Eu1 162.049(18) 13_455 29 ?
Eu2 Au Eu1 52.11(3) 5_554 29 ?
Eu1 Au Eu1 52.12(2) 5_554 29 ?
Eu1 Au Eu1 86.66(3) 21 29 ?
Ge2 Au Eu1 90.27(6) 15_455 29 ?
Ge2 Au Eu1 37.68(3) 29 29 ?
Ge1 Au Eu1 141.84(5) 13_455 29 ?
Ge1 Au Eu1 37.60(5) 13 29 ?
Ge2 Au Eu1 90.25(5) 3_565 29 ?
Ge2 Au Eu1 141.90(4) 17_565 29 ?
Ge1 Au Eu1 65.51(3) 5_554 29 ?
Ge1 Au Eu1 114.13(4) 5 29 ?
Au Au Eu1 62.90(2) 17_565 29 ?
Au Au Eu1 62.90(4) 29_565 29 ?
Au Au Eu1 155.686(18) 29_465 29 ?
Ge2 Au Eu1 81.67(5) 23_554 29 ?
Ge2 Au Eu1 85.56(4) 5 29 ?
Ge2 Au Eu1 36.93(3) 5_554 29 ?
Ge2 Au Eu1 125.25(4) 23 29 ?
Au Au Eu1 125.48(2) 21_565 29 ?
Au Au Eu1 81.89(3) 21_564 29 ?
Eu1 Au Eu1 104.24(4) 29_455 29 ?
Eu1 Au Eu1 125.80(4) 13_455 29 ?
Eu1 Au Eu1 48.63(4) 13 29 ?
Ge2 Ge1 Ge2 120.22(17) 19 . ?
Ge2 Ge1 Au 119.89(9) 19 17_565 ?
Ge2 Ge1 Au 119.89(9) . 17_565 ?
Ge2 Ge1 Eu1 68.42(7) 19 17 ?
Ge2 Ge1 Eu1 68.42(7) . 17 ?
Au Ge1 Eu1 137.56(6) 17_565 17 ?
Ge2 Ge1 Eu1 68.42(7) 19 . ?
Ge2 Ge1 Eu1 68.42(7) . . ?
Au Ge1 Eu1 137.56(6) 17_565 . ?
Eu1 Ge1 Eu1 84.88(11) 17 . ?
Ge2 Ge1 Eu2 137.89(3) 19 . ?
Ge2 Ge1 Eu2 68.55(5) . . ?
Au Ge1 Eu2 67.83(7) 17_565 . ?
Eu1 Ge1 Eu2 136.97(7) 17 . ?
Eu1 Ge1 Eu2 79.99(4) . . ?
Ge2 Ge1 Eu2 68.55(5) 19 9_454 ?
Ge2 Ge1 Eu2 137.89(3) . 9_454 ?
Au Ge1 Eu2 67.83(7) 17_565 9_454 ?
Eu1 Ge1 Eu2 79.99(4) 17 9_454 ?
Eu1 Ge1 Eu2 136.97(7) . 9_454 ?
Eu2 Ge1 Eu2 135.65(13) . 9_454 ?
Ge2 Ge1 Eu2 68.55(5) 19 21 ?
Ge2 Ge1 Eu2 137.89(3) . 21 ?
Au Ge1 Eu2 67.83(7) 17_565 21 ?
Eu1 Ge1 Eu2 136.97(7) 17 21 ?
Eu1 Ge1 Eu2 79.99(4) . 21 ?
Eu2 Ge1 Eu2 79.40(6) . 21 ?
Eu2 Ge1 Eu2 84.20(6) 9_454 21 ?
Ge2 Ge1 Eu2 137.89(3) 19 29 ?
Ge2 Ge1 Eu2 68.55(5) . 29 ?
Au Ge1 Eu2 67.83(7) 17_565 29 ?
Eu1 Ge1 Eu2 79.99(4) 17 29 ?
Eu1 Ge1 Eu2 136.97(7) . 29 ?
Eu2 Ge1 Eu2 84.20(6) . 29 ?
Eu2 Ge1 Eu2 79.40(6) 9_454 29 ?
Eu2 Ge1 Eu2 135.65(13) 21 29 ?
Ge2 Ge1 Ge2 29.99(6) 19 17 ?
Ge2 Ge1 Ge2 90.22(14) . 17 ?
Au Ge1 Ge2 149.88(6) 17_565 17 ?
Eu1 Ge1 Ge2 50.33(6) 17 17 ?
Eu1 Ge1 Ge2 50.33(6) . 17 ?
Eu2 Ge1 Ge2 130.32(8) . 17 ?
Eu2 Ge1 Ge2 90.34(6) 9_454 17 ?
Eu2 Ge1 Ge2 90.34(6) 21 17 ?
Eu2 Ge1 Ge2 130.32(8) 29 17 ?
Ge2 Ge1 Ge2 90.22(14) 19 3 ?
Ge2 Ge1 Ge2 29.99(6) . 3 ?
Au Ge1 Ge2 149.88(6) 17_565 3 ?
Eu1 Ge1 Ge2 50.33(6) 17 3 ?
Eu1 Ge1 Ge2 50.33(6) . 3 ?
Eu2 Ge1 Ge2 90.34(6) . 3 ?
Eu2 Ge1 Ge2 130.32(8) 9_454 3 ?
Eu2 Ge1 Ge2 130.32(8) 21 3 ?
Eu2 Ge1 Ge2 90.34(6) 29 3 ?
Ge2 Ge1 Ge2 60.23(12) 17 3 ?
Ge2 Ge1 Au 150.49(14) 19 13_545 ?
Ge2 Ge1 Au 30.27(6) . 13_545 ?
Au Ge1 Au 89.62(6) 17_565 13_545 ?
Eu1 Ge1 Au 90.28(5) 17 13_545 ?
Eu1 Ge1 Au 90.28(5) . 13_545 ?
Eu2 Ge1 Au 50.11(2) . 13_545 ?
Eu2 Ge1 Au 129.51(6) 9_454 13_545 ?
Eu2 Ge1 Au 129.51(6) 21 13_545 ?
Eu2 Ge1 Au 50.11(2) 29 13_545 ?
Ge2 Ge1 Au 120.50(11) 17 13_545 ?
Ge2 Ge1 Au 60.26(6) 3 13_545 ?
Ge2 Ge1 Au 30.27(6) 19 13_445 ?
Ge2 Ge1 Au 150.49(14) . 13_445 ?
Au Ge1 Au 89.62(6) 17_565 13_445 ?
Eu1 Ge1 Au 90.28(5) 17 13_445 ?
Eu1 Ge1 Au 90.28(5) . 13_445 ?
Eu2 Ge1 Au 129.51(6) . 13_445 ?
Eu2 Ge1 Au 50.11(2) 9_454 13_445 ?
Eu2 Ge1 Au 50.11(2) 21 13_445 ?
Eu2 Ge1 Au 129.51(6) 29 13_445 ?
Ge2 Ge1 Au 60.26(6) 17 13_445 ?
Ge2 Ge1 Au 120.50(11) 3 13_445 ?
Au Ge1 Au 179.24(12) 13_545 13_445 ?
Ge2 Ge1 Ge2 149.78(13) 19 29 ?
Ge2 Ge1 Ge2 90.00(7) . 29 ?
Au Ge1 Ge2 29.89(6) 17_565 29 ?
Eu1 Ge1 Ge2 129.78(4) 17 29 ?
Eu1 Ge1 Ge2 129.78(4) . 29 ?
Eu2 Ge1 Ge2 49.79(5) . 29 ?
Eu2 Ge1 Ge2 89.49(10) 9_454 29 ?
Eu2 Ge1 Ge2 89.49(10) 21 29 ?
Eu2 Ge1 Ge2 49.79(5) 29 29 ?
Ge2 Ge1 Ge2 179.77(11) 17 29 ?
Ge2 Ge1 Ge2 119.99(4) 3 29 ?
Au Ge1 Ge2 59.73(6) 13_545 29 ?
Au Ge1 Ge2 119.51(11) 13_445 29 ?
Ge2 Ge1 Ge2 90.00(7) 19 15_455 ?
Ge2 Ge1 Ge2 149.78(13) . 15_455 ?
Au Ge1 Ge2 29.89(6) 17_565 15_455 ?
Eu1 Ge1 Ge2 129.78(4) 17 15_455 ?
Eu1 Ge1 Ge2 129.78(4) . 15_455 ?
Eu2 Ge1 Ge2 89.49(10) . 15_455 ?
Eu2 Ge1 Ge2 49.79(5) 9_454 15_455 ?
Eu2 Ge1 Ge2 49.79(5) 21 15_455 ?
Eu2 Ge1 Ge2 89.49(10) 29 15_455 ?
Ge2 Ge1 Ge2 119.99(4) 17 15_455 ?
Ge2 Ge1 Ge2 179.77(11) 3 15_455 ?
Au Ge1 Ge2 119.51(11) 13_545 15_455 ?
Au Ge1 Ge2 59.73(6) 13_445 15_455 ?
Ge2 Ge1 Ge2 59.78(12) 29 15_455 ?
Ge2 Ge1 Au 90.18(3) 19 5_545 ?
Ge2 Ge1 Au 90.18(3) . 5_545 ?
Au Ge1 Au 89.64(6) 17_565 5_545 ?
Eu1 Ge1 Au 132.80(11) 17 5_545 ?
Eu1 Ge1 Au 47.92(3) . 5_545 ?
Eu2 Ge1 Au 47.716(19) . 5_545 ?
Eu2 Ge1 Au 131.92(6) 9_454 5_545 ?
Eu2 Ge1 Au 47.716(19) 21 5_545 ?
Eu2 Ge1 Au 131.92(6) 29 5_545 ?
Ge2 Ge1 Au 90.31(5) 17 5_545 ?
Ge2 Ge1 Au 90.31(5) 3 5_545 ?
Au Ge1 Au 89.998(1) 13_545 5_545 ?
Au Ge1 Au 89.998(1) 13_445 5_545 ?
Ge2 Ge1 Au 89.69(5) 29 5_545 ?
Ge2 Ge1 Au 89.69(5) 15_455 5_545 ?
Ge2 Ge1 Au 90.18(3) 19 5_544 ?
Ge2 Ge1 Au 90.18(3) . 5_544 ?
Au Ge1 Au 89.64(6) 17_565 5_544 ?
Eu1 Ge1 Au 47.92(3) 17 5_544 ?
Eu1 Ge1 Au 132.80(11) . 5_544 ?
Eu2 Ge1 Au 131.92(6) . 5_544 ?
Eu2 Ge1 Au 47.716(19) 9_454 5_544 ?
Eu2 Ge1 Au 131.92(6) 21 5_544 ?
Eu2 Ge1 Au 47.716(19) 29 5_544 ?
Ge2 Ge1 Au 90.31(5) 17 5_544 ?
Ge2 Ge1 Au 90.31(5) 3 5_544 ?
Au Ge1 Au 89.998(1) 13_545 5_544 ?
Au Ge1 Au 89.998(1) 13_445 5_544 ?
Ge2 Ge1 Au 89.69(5) 29 5_544 ?
Ge2 Ge1 Au 89.69(5) 15_455 5_544 ?
Au Ge1 Au 179.28(12) 5_545 5_544 ?
Ge2 Ge1 Ge1 60.11(9) 19 17 ?
Ge2 Ge1 Ge1 60.11(9) . 17 ?
Au Ge1 Ge1 180.0 17_565 17 ?
Eu1 Ge1 Ge1 42.44(6) 17 17 ?
Eu1 Ge1 Ge1 42.44(6) . 17 ?
Eu2 Ge1 Ge1 112.17(7) . 17 ?
Eu2 Ge1 Ge1 112.17(7) 9_454 17 ?
Eu2 Ge1 Ge1 112.17(7) 21 17 ?
Eu2 Ge1 Ge1 112.17(7) 29 17 ?
Ge2 Ge1 Ge1 30.12(6) 17 17 ?
Ge2 Ge1 Ge1 30.12(6) 3 17 ?
Au Ge1 Ge1 90.38(6) 13_545 17 ?
Au Ge1 Ge1 90.38(6) 13_445 17 ?
Ge2 Ge1 Ge1 150.11(6) 29 17 ?
Ge2 Ge1 Ge1 150.11(6) 15_455 17 ?
Au Ge1 Ge1 90.36(6) 5_545 17 ?
Au Ge1 Ge1 90.36(6) 5_544 17 ?
Ge2 Ge1 Ge1 179.31(15) 19 29 ?
Ge2 Ge1 Ge1 60.47(8) . 29 ?
Au Ge1 Ge1 59.42(8) 17_565 29 ?
Eu1 Ge1 Ge1 112.05(4) 17 29 ?
Eu1 Ge1 Ge1 112.05(4) . 29 ?
Eu2 Ge1 Ge1 42.10(3) . 29 ?
Eu2 Ge1 Ge1 110.97(11) 9_454 29 ?
Eu2 Ge1 Ge1 110.97(11) 21 29 ?
Eu2 Ge1 Ge1 42.10(3) 29 29 ?
Ge2 Ge1 Ge1 150.69(13) 17 29 ?
Ge2 Ge1 Ge1 90.46(8) 3 29 ?
Au Ge1 Ge1 30.20(3) 13_545 29 ?
Au Ge1 Ge1 149.04(14) 13_445 29 ?
Ge2 Ge1 Ge1 29.53(6) 29 29 ?
Ge2 Ge1 Ge1 89.31(13) 15_455 29 ?
Au Ge1 Ge1 89.82(3) 5_545 29 ?
Au Ge1 Ge1 89.82(3) 5_544 29 ?
Ge1 Ge1 Ge1 120.58(8) 17 29 ?
Ge2 Ge1 Ge1 60.47(8) 19 29_455 ?
Ge2 Ge1 Ge1 179.31(15) . 29_455 ?
Au Ge1 Ge1 59.42(8) 17_565 29_455 ?
Eu1 Ge1 Ge1 112.05(4) 17 29_455 ?
Eu1 Ge1 Ge1 112.05(4) . 29_455 ?
Eu2 Ge1 Ge1 110.97(11) . 29_455 ?
Eu2 Ge1 Ge1 42.10(3) 9_454 29_455 ?
Eu2 Ge1 Ge1 42.10(3) 21 29_455 ?
Eu2 Ge1 Ge1 110.97(11) 29 29_455 ?
Ge2 Ge1 Ge1 90.46(8) 17 29_455 ?
Ge2 Ge1 Ge1 150.69(13) 3 29_455 ?
Au Ge1 Ge1 149.04(14) 13_545 29_455 ?
Au Ge1 Ge1 30.20(3) 13_445 29_455 ?
Ge2 Ge1 Ge1 89.31(13) 29 29_455 ?
Ge2 Ge1 Ge1 29.53(6) 15_455 29_455 ?
Au Ge1 Ge1 89.82(3) 5_545 29_455 ?
Au Ge1 Ge1 89.82(3) 5_544 29_455 ?
Ge1 Ge1 Ge1 120.58(8) 17 29_455 ?
Ge1 Ge1 Ge1 118.85(17) 29 29_455 ?
Ge2 Ge1 Ge2 61.12(4) 19 9_454 ?
Ge2 Ge1 Ge2 104.22(6) . 9_454 ?
Au Ge1 Ge2 103.77(4) 17_565 9_454 ?
Eu1 Ge1 Ge2 39.95(3) 17 9_454 ?
Eu1 Ge1 Ge2 114.53(8) . 9_454 ?
Eu2 Ge1 Ge2 160.97(5) . 9_454 ?
Eu2 Ge1 Ge2 40.04(5) 9_454 9_454 ?
Eu2 Ge1 Ge2 114.11(5) 21 9_454 ?
Eu2 Ge1 Ge2 76.77(5) 29 9_454 ?
Ge2 Ge1 Ge2 65.37(3) 17 9_454 ?
Ge2 Ge1 Ge2 90.28(5) 3 9_454 ?
Au Ge1 Ge2 114.94(4) 13_545 9_454 ?
Au Ge1 Ge2 65.25(4) 13_445 9_454 ?
Ge2 Ge1 Ge2 114.57(5) 29 9_454 ?
Ge2 Ge1 Ge2 89.83(5) 15_455 9_454 ?
Au Ge1 Ge2 151.30(6) 5_545 9_454 ?
Au Ge1 Ge2 29.06(4) 5_544 9_454 ?
Ge1 Ge1 Ge2 76.23(4) 17 9_454 ?
Ge1 Ge1 Ge2 118.87(4) 29 9_454 ?
Ge1 Ge1 Ge2 76.08(4) 29_455 9_454 ?
Ge2 Ge1 Ge2 104.22(6) 19 27 ?
Ge2 Ge1 Ge2 61.12(4) . 27 ?
Au Ge1 Ge2 103.77(4) 17_565 27 ?
Eu1 Ge1 Ge2 114.53(8) 17 27 ?
Eu1 Ge1 Ge2 39.95(3) . 27 ?
Eu2 Ge1 Ge2 40.04(5) . 27 ?
Eu2 Ge1 Ge2 160.97(5) 9_454 27 ?
Eu2 Ge1 Ge2 76.77(5) 21 27 ?
Eu2 Ge1 Ge2 114.11(5) 29 27 ?
Ge2 Ge1 Ge2 90.28(5) 17 27 ?
Ge2 Ge1 Ge2 65.37(3) 3 27 ?
Au Ge1 Ge2 65.25(4) 13_545 27 ?
Au Ge1 Ge2 114.94(4) 13_445 27 ?
Ge2 Ge1 Ge2 89.83(5) 29 27 ?
Ge2 Ge1 Ge2 114.57(5) 15_455 27 ?
Au Ge1 Ge2 29.06(4) 5_545 27 ?
Au Ge1 Ge2 151.30(6) 5_544 27 ?
Ge1 Ge1 Ge2 76.23(4) 17 27 ?
Ge1 Ge1 Ge2 76.08(4) 29 27 ?
Ge1 Ge1 Ge2 118.87(4) 29_455 27 ?
Ge2 Ge1 Ge2 152.46(8) 9_454 27 ?
Ge2 Ge1 Ge2 104.22(6) 19 27_554 ?
Ge2 Ge1 Ge2 61.12(4) . 27_554 ?
Au Ge1 Ge2 103.77(4) 17_565 27_554 ?
Eu1 Ge1 Ge2 39.95(4) 17 27_554 ?
Eu1 Ge1 Ge2 114.53(8) . 27_554 ?
Eu2 Ge1 Ge2 114.11(5) . 27_554 ?
Eu2 Ge1 Ge2 76.77(5) 9_454 27_554 ?
Eu2 Ge1 Ge2 160.97(5) 21 27_554 ?
Eu2 Ge1 Ge2 40.04(5) 29 27_554 ?
Ge2 Ge1 Ge2 90.28(5) 17 27_554 ?
Ge2 Ge1 Ge2 65.37(3) 3 27_554 ?
Au Ge1 Ge2 65.25(4) 13_545 27_554 ?
Au Ge1 Ge2 114.94(4) 13_445 27_554 ?
Ge2 Ge1 Ge2 89.83(5) 29 27_554 ?
Ge2 Ge1 Ge2 114.57(5) 15_455 27_554 ?
Au Ge1 Ge2 151.30(6) 5_545 27_554 ?
Au Ge1 Ge2 29.06(4) 5_544 27_554 ?
Ge1 Ge1 Ge2 76.23(4) 17 27_554 ?
Ge1 Ge1 Ge2 76.08(4) 29 27_554 ?
Ge1 Ge1 Ge2 118.87(4) 29_455 27_554 ?
Ge2 Ge1 Ge2 49.69(8) 9_454 27_554 ?
Ge2 Ge1 Ge2 122.25(8) 27 27_554 ?
Ge2 Ge1 Ge2 61.12(4) 19 9_455 ?
Ge2 Ge1 Ge2 104.22(6) . 9_455 ?
Au Ge1 Ge2 103.77(4) 17_565 9_455 ?
Eu1 Ge1 Ge2 114.53(8) 17 9_455 ?
Eu1 Ge1 Ge2 39.95(3) . 9_455 ?
Eu2 Ge1 Ge2 76.77(5) . 9_455 ?
Eu2 Ge1 Ge2 114.11(5) 9_454 9_455 ?
Eu2 Ge1 Ge2 40.04(5) 21 9_455 ?
Eu2 Ge1 Ge2 160.97(5) 29 9_455 ?
Ge2 Ge1 Ge2 65.37(3) 17 9_455 ?
Ge2 Ge1 Ge2 90.28(5) 3 9_455 ?
Au Ge1 Ge2 114.94(4) 13_545 9_455 ?
Au Ge1 Ge2 65.25(4) 13_445 9_455 ?
Ge2 Ge1 Ge2 114.57(5) 29 9_455 ?
Ge2 Ge1 Ge2 89.83(5) 15_455 9_455 ?
Au Ge1 Ge2 29.06(4) 5_545 9_455 ?
Au Ge1 Ge2 151.30(6) 5_544 9_455 ?
Ge1 Ge1 Ge2 76.23(4) 17 9_455 ?
Ge1 Ge1 Ge2 118.87(4) 29 9_455 ?
Ge1 Ge1 Ge2 76.08(4) 29_455 9_455 ?
Ge2 Ge1 Ge2 122.25(8) 9_454 9_455 ?
Ge2 Ge1 Ge2 49.69(8) 27 9_455 ?
Ge2 Ge1 Ge2 152.46(8) 27_554 9_455 ?
Ge2 Ge1 Ge1 104.15(3) 19 21 ?
Ge2 Ge1 Ge1 104.15(3) . 21 ?
Au Ge1 Ge1 60.62(8) 17_565 21 ?
Eu1 Ge1 Ge1 161.82(13) 17 21 ?
Eu1 Ge1 Ge1 76.94(6) . 21 ?
Eu2 Ge1 Ge1 39.70(3) . 21 ?
Eu2 Ge1 Ge1 113.52(11) 9_454 21 ?
Eu2 Ge1 Ge1 39.70(3) 21 21 ?
Eu2 Ge1 Ge1 113.52(11) 29 21 ?
Ge2 Ge1 Ge1 115.11(6) 17 21 ?
Ge2 Ge1 Ge1 115.11(6) 3 21 ?
Au Ge1 Ge1 89.81(3) 13_545 21 ?
Au Ge1 Ge1 89.81(3) 13_445 21 ?
Ge2 Ge1 Ge1 64.83(8) 29 21 ?
Ge2 Ge1 Ge1 64.83(8) 15_455 21 ?
Au Ge1 Ge1 29.02(3) 5_545 21 ?
Au Ge1 Ge1 150.26(14) 5_544 21 ?
Ge1 Ge1 Ge1 119.38(8) 17 21 ?
Ge1 Ge1 Ge1 75.55(7) 29 21 ?
Ge1 Ge1 Ge1 75.55(7) 29_455 21 ?
Ge2 Ge1 Ge1 151.62(7) 9_454 21 ?
Ge2 Ge1 Ge1 49.74(5) 27 21 ?
Ge2 Ge1 Ge1 151.62(7) 27_554 21 ?
Ge2 Ge1 Ge1 49.74(5) 9_455 21 ?
Ge2 Ge1 Ge1 104.15(3) 19 21_554 ?
Ge2 Ge1 Ge1 104.15(3) . 21_554 ?
Au Ge1 Ge1 60.62(8) 17_565 21_554 ?
Eu1 Ge1 Ge1 76.94(6) 17 21_554 ?
Eu1 Ge1 Ge1 161.82(13) . 21_554 ?
Eu2 Ge1 Ge1 113.52(11) . 21_554 ?
Eu2 Ge1 Ge1 39.70(3) 9_454 21_554 ?
Eu2 Ge1 Ge1 113.52(11) 21 21_554 ?
Eu2 Ge1 Ge1 39.70(3) 29 21_554 ?
Ge2 Ge1 Ge1 115.11(6) 17 21_554 ?
Ge2 Ge1 Ge1 115.11(6) 3 21_554 ?
Au Ge1 Ge1 89.81(3) 13_545 21_554 ?
Au Ge1 Ge1 89.81(3) 13_445 21_554 ?
Ge2 Ge1 Ge1 64.83(8) 29 21_554 ?
Ge2 Ge1 Ge1 64.83(8) 15_455 21_554 ?
Au Ge1 Ge1 150.26(14) 5_545 21_554 ?
Au Ge1 Ge1 29.02(3) 5_544 21_554 ?
Ge1 Ge1 Ge1 119.38(8) 17 21_554 ?
Ge1 Ge1 Ge1 75.55(7) 29 21_554 ?
Ge1 Ge1 Ge1 75.55(7) 29_455 21_554 ?
Ge2 Ge1 Ge1 49.74(5) 9_454 21_554 ?
Ge2 Ge1 Ge1 151.62(7) 27 21_554 ?
Ge2 Ge1 Ge1 49.74(5) 27_554 21_554 ?
Ge2 Ge1 Ge1 151.62(7) 9_455 21_554 ?
Ge1 Ge1 Ge1 121.24(16) 21 21_554 ?
Ge2 Ge1 Eu1 24.63(2) 19 9_454 ?
Ge2 Ge1 Eu1 117.39(11) . 9_454 ?
Au Ge1 Eu1 116.77(4) 17_565 9_454 ?
Eu1 Ge1 Eu1 52.14(3) 17 9_454 ?
Eu1 Ge1 Eu1 87.06(7) . 9_454 ?
Eu2 Ge1 Eu1 162.52(3) . 9_454 ?
Eu2 Ge1 Eu1 52.14(4) 9_454 9_454 ?
Eu2 Ge1 Eu1 86.85(4) 21 9_454 ?
Eu2 Ge1 Eu1 113.26(4) 29 9_454 ?
Ge2 Ge1 Eu1 38.20(4) 17 9_454 ?
Ge2 Ge1 Eu1 90.37(9) 3 9_454 ?
Au Ge1 Eu1 142.42(7) 13_545 9_454 ?
Au Ge1 Eu1 38.14(3) 13_445 9_454 ?
Ge2 Ge1 Eu1 141.63(7) 29 9_454 ?
Ge2 Ge1 Eu1 89.83(5) 15_455 9_454 ?
Au Ge1 Eu1 114.81(4) 5_545 9_454 ?
Au Ge1 Eu1 65.55(3) 5_544 9_454 ?
Ge1 Ge1 Eu1 63.23(4) 17 9_454 ?
Ge1 Ge1 Eu1 155.35(2) 29 9_454 ?
Ge1 Ge1 Eu1 63.22(5) 29_455 9_454 ?
Ge2 Ge1 Eu1 36.49(3) 9_454 9_454 ?
Ge2 Ge1 Eu1 126.12(6) 27 9_454 ?
Ge2 Ge1 Eu1 81.93(5) 27_554 9_454 ?
Ge2 Ge1 Eu1 85.75(5) 9_455 9_454 ?
Ge1 Ge1 Eu1 125.74(2) 21 9_454 ?
Ge1 Ge1 Eu1 81.83(4) 21_554 9_454 ?
Ge2 Ge1 Eu1 24.63(2) 19 25_455 ?
Ge2 Ge1 Eu1 117.39(11) . 25_455 ?
Au Ge1 Eu1 116.77(4) 17_565 25_455 ?
Eu1 Ge1 Eu1 87.06(7) 17 25_455 ?
Eu1 Ge1 Eu1 52.14(3) . 25_455 ?
Eu2 Ge1 Eu1 113.26(3) . 25_455 ?
Eu2 Ge1 Eu1 86.85(4) 9_454 25_455 ?
Eu2 Ge1 Eu1 52.14(4) 21 25_455 ?
Eu2 Ge1 Eu1 162.52(3) 29 25_455 ?
Ge2 Ge1 Eu1 38.20(4) 17 25_455 ?
Ge2 Ge1 Eu1 90.37(9) 3 25_455 ?
Au Ge1 Eu1 142.42(7) 13_545 25_455 ?
Au Ge1 Eu1 38.14(3) 13_445 25_455 ?
Ge2 Ge1 Eu1 141.63(7) 29 25_455 ?
Ge2 Ge1 Eu1 89.83(5) 15_455 25_455 ?
Au Ge1 Eu1 65.55(3) 5_545 25_455 ?
Au Ge1 Eu1 114.81(4) 5_544 25_455 ?
Ge1 Ge1 Eu1 63.23(4) 17 25_455 ?
Ge1 Ge1 Eu1 155.35(2) 29 25_455 ?
Ge1 Ge1 Eu1 63.22(5) 29_455 25_455 ?
Ge2 Ge1 Eu1 85.75(5) 9_454 25_455 ?
Ge2 Ge1 Eu1 81.93(5) 27 25_455 ?
Ge2 Ge1 Eu1 126.12(6) 27_554 25_455 ?
Ge2 Ge1 Eu1 36.49(3) 9_455 25_455 ?
Ge1 Ge1 Eu1 81.83(4) 21 25_455 ?
Ge1 Ge1 Eu1 125.74(2) 21_554 25_455 ?
Eu1 Ge1 Eu1 49.26(4) 9_454 25_455 ?
Ge2 Ge1 Eu1 117.39(11) 19 25 ?
Ge2 Ge1 Eu1 24.63(2) . 25 ?
Au Ge1 Eu1 116.77(4) 17_565 25 ?
Eu1 Ge1 Eu1 87.06(7) 17 25 ?
Eu1 Ge1 Eu1 52.14(3) . 25 ?
Eu2 Ge1 Eu1 52.14(4) . 25 ?
Eu2 Ge1 Eu1 162.52(3) 9_454 25 ?
Eu2 Ge1 Eu1 113.26(4) 21 25 ?
Eu2 Ge1 Eu1 86.85(4) 29 25 ?
Ge2 Ge1 Eu1 90.37(9) 17 25 ?
Ge2 Ge1 Eu1 38.20(4) 3 25 ?
Au Ge1 Eu1 38.14(3) 13_545 25 ?
Au Ge1 Eu1 142.42(7) 13_445 25 ?
Ge2 Ge1 Eu1 89.83(5) 29 25 ?
Ge2 Ge1 Eu1 141.63(7) 15_455 25 ?
Au Ge1 Eu1 65.55(3) 5_545 25 ?
Au Ge1 Eu1 114.81(4) 5_544 25 ?
Ge1 Ge1 Eu1 63.23(4) 17 25 ?
Ge1 Ge1 Eu1 63.22(5) 29 25 ?
Ge1 Ge1 Eu1 155.35(2) 29_455 25 ?
Ge2 Ge1 Eu1 126.12(6) 9_454 25 ?
Ge2 Ge1 Eu1 36.49(3) 27 25 ?
Ge2 Ge1 Eu1 85.75(5) 27_554 25 ?
Ge2 Ge1 Eu1 81.93(5) 9_455 25 ?
Ge1 Ge1 Eu1 81.83(4) 21 25 ?
Ge1 Ge1 Eu1 125.74(2) 21_554 25 ?
Eu1 Ge1 Eu1 126.45(9) 9_454 25 ?
Eu1 Ge1 Eu1 104.28(6) 25_455 25 ?
Ge2 Ge1 Eu1 117.39(11) 19 9_554 ?
Ge2 Ge1 Eu1 24.63(2) . 9_554 ?
Au Ge1 Eu1 116.77(4) 17_565 9_554 ?
Eu1 Ge1 Eu1 52.14(3) 17 9_554 ?
Eu1 Ge1 Eu1 87.06(7) . 9_554 ?
Eu2 Ge1 Eu1 86.85(4) . 9_554 ?
Eu2 Ge1 Eu1 113.26(4) 9_454 9_554 ?
Eu2 Ge1 Eu1 162.52(3) 21 9_554 ?
Eu2 Ge1 Eu1 52.14(4) 29 9_554 ?
Ge2 Ge1 Eu1 90.37(9) 17 9_554 ?
Ge2 Ge1 Eu1 38.20(4) 3 9_554 ?
Au Ge1 Eu1 38.14(3) 13_545 9_554 ?
Au Ge1 Eu1 142.42(7) 13_445 9_554 ?
Ge2 Ge1 Eu1 89.83(5) 29 9_554 ?
Ge2 Ge1 Eu1 141.63(7) 15_455 9_554 ?
Au Ge1 Eu1 114.81(4) 5_545 9_554 ?
Au Ge1 Eu1 65.55(3) 5_544 9_554 ?
Ge1 Ge1 Eu1 63.23(4) 17 9_554 ?
Ge1 Ge1 Eu1 63.22(5) 29 9_554 ?
Ge1 Ge1 Eu1 155.35(2) 29_455 9_554 ?
Ge2 Ge1 Eu1 81.93(5) 9_454 9_554 ?
Ge2 Ge1 Eu1 85.75(5) 27 9_554 ?
Ge2 Ge1 Eu1 36.49(3) 27_554 9_554 ?
Ge2 Ge1 Eu1 126.12(6) 9_455 9_554 ?
Ge1 Ge1 Eu1 125.74(2) 21 9_554 ?
Ge1 Ge1 Eu1 81.83(4) 21_554 9_554 ?
Eu1 Ge1 Eu1 104.28(6) 9_454 9_554 ?
Eu1 Ge1 Eu1 126.45(9) 25_455 9_554 ?
Eu1 Ge1 Eu1 49.26(4) 25 9_554 ?
Ge2 Ge2 Ge1 119.89(9) 3 . ?
Ge2 Ge2 Au 120.10(6) 3 13_545 ?
Ge1 Ge2 Au 120.00(9) . 13_545 ?
Ge2 Ge2 Eu1 68.39(5) 3 17 ?
Ge1 Ge2 Eu1 68.15(9) . 17 ?
Au Ge2 Eu1 137.66(5) 13_545 17 ?
Ge2 Ge2 Eu1 68.39(5) 3 . ?
Ge1 Ge2 Eu1 68.15(9) . . ?
Au Ge2 Eu1 137.66(5) 13_545 . ?
Eu1 Ge2 Eu1 84.68(9) 17 . ?
Ge2 Ge2 Eu2 137.90(4) 3 . ?
Ge1 Ge2 Eu2 68.55(6) . . ?
Au Ge2 Eu2 67.91(5) 13_545 . ?
Eu1 Ge2 Eu2 136.70(11) 17 . ?
Eu1 Ge2 Eu2 79.90(5) . . ?
Ge2 Ge2 Eu2 137.90(4) 3 29 ?
Ge1 Ge2 Eu2 68.55(6) . 29 ?
Au Ge2 Eu2 67.91(5) 13_545 29 ?
Eu1 Ge2 Eu2 79.90(5) 17 29 ?
Eu1 Ge2 Eu2 136.70(11) . 29 ?
Eu2 Ge2 Eu2 84.20(7) . 29 ?
Ge2 Ge2 Eu1 68.65(4) 3 25 ?
Ge1 Ge2 Eu1 137.63(5) . 25 ?
Au Ge2 Eu1 68.06(8) 13_545 25 ?
Eu1 Ge2 Eu1 137.04(8) 17 25 ?
Eu1 Ge2 Eu1 79.87(4) . 25 ?
Eu2 Ge2 Eu1 79.36(5) . 25 ?
Eu2 Ge2 Eu1 135.97(11) 29 25 ?
Ge2 Ge2 Eu1 68.65(4) 3 9_554 ?
Ge1 Ge2 Eu1 137.63(5) . 9_554 ?
Au Ge2 Eu1 68.06(8) 13_545 9_554 ?
Eu1 Ge2 Eu1 79.87(4) 17 9_554 ?
Eu1 Ge2 Eu1 137.04(8) . 9_554 ?
Eu2 Ge2 Eu1 135.97(11) . 9_554 ?
Eu2 Ge2 Eu1 79.36(5) 29 9_554 ?
Eu1 Ge2 Eu1 84.73(9) 25 9_554 ?
Ge2 Ge2 Ge1 30.12(6) 3 17 ?
Ge1 Ge2 Ge1 89.78(14) . 17 ?
Au Ge2 Ge1 150.22(11) 13_545 17 ?
Eu1 Ge2 Ge1 50.20(4) 17 17 ?
Eu1 Ge2 Ge1 50.20(4) . 17 ?
Eu2 Ge2 Ge1 130.10(7) . 17 ?
Eu2 Ge2 Ge1 130.10(7) 29 17 ?
Eu1 Ge2 Ge1 90.44(7) 25 17 ?
Eu1 Ge2 Ge1 90.44(7) 9_554 17 ?
Ge2 Ge2 Ge2 90.0 3 19 ?
Ge1 Ge2 Ge2 29.89(9) . 19 ?
Au Ge2 Ge2 149.90(6) 13_545 19 ?
Eu1 Ge2 Ge2 50.14(5) 17 19 ?
Eu1 Ge2 Ge2 50.14(5) . 19 ?
Eu2 Ge2 Ge2 90.26(6) . 19 ?
Eu2 Ge2 Ge2 90.26(6) 29 19 ?
Eu1 Ge2 Ge2 130.01(5) 25 19 ?
Eu1 Ge2 Ge2 130.01(5) 9_554 19 ?
Ge1 Ge2 Ge2 59.88(6) 17 19 ?
Ge2 Ge2 Au 30.28(5) 3 29 ?
Ge1 Ge2 Au 150.18(12) . 29 ?
Au Ge2 Au 89.82(10) 13_545 29 ?
Eu1 Ge2 Au 90.30(6) 17 29 ?
Eu1 Ge2 Au 90.30(6) . 29 ?
Eu2 Ge2 Au 129.67(7) . 29 ?
Eu2 Ge2 Au 129.67(7) 29 29 ?
Eu1 Ge2 Au 50.31(4) 25 29 ?
Eu1 Ge2 Au 50.31(4) 9_554 29 ?
Ge1 Ge2 Au 60.40(7) 17 29 ?
Ge2 Ge2 Au 120.28(5) 19 29 ?
Ge2 Ge2 Au 150.28(5) 3 17_565 ?
Ge1 Ge2 Au 30.39(7) . 17_565 ?
Au Ge2 Au 89.62(7) 13_545 17_565 ?
Eu1 Ge2 Au 90.12(7) 17 17_565 ?
Eu1 Ge2 Au 90.12(7) . 17_565 ?
Eu2 Ge2 Au 50.05(4) . 17_565 ?
Eu2 Ge2 Au 50.05(4) 29 17_565 ?
Eu1 Ge2 Au 129.41(5) 25 17_565 ?
Eu1 Ge2 Au 129.41(5) 9_554 17_565 ?
Ge1 Ge2 Au 120.16(10) 17 17_565 ?
Ge2 Ge2 Au 60.28(5) 19 17_565 ?
Au Ge2 Au 179.43(9) 29 17_565 ?
Ge2 Ge2 Ge2 90.0 3 19_655 ?
Ge1 Ge2 Ge2 150.11(9) . 19_655 ?
Au Ge2 Ge2 30.10(6) 13_545 19_655 ?
Eu1 Ge2 Ge2 129.86(5) 17 19_655 ?
Eu1 Ge2 Ge2 129.86(5) . 19_655 ?
Eu2 Ge2 Ge2 89.73(6) . 19_655 ?
Eu2 Ge2 Ge2 89.73(6) 29 19_655 ?
Eu1 Ge2 Ge2 49.99(5) 25 19_655 ?
Eu1 Ge2 Ge2 49.99(5) 9_554 19_655 ?
Ge1 Ge2 Ge2 120.12(6) 17 19_655 ?
Ge2 Ge2 Ge2 180.0 19 19_655 ?
Au Ge2 Ge2 59.72(5) 29 19_655 ?
Au Ge2 Ge2 119.72(5) 17_565 19_655 ?
Ge2 Ge2 Ge1 150.11(6) 3 29 ?
Ge1 Ge2 Ge1 90.00(7) . 29 ?
Au Ge2 Ge1 30.01(2) 13_545 29 ?
Eu1 Ge2 Ge1 129.69(6) 17 29 ?
Eu1 Ge2 Ge1 129.69(6) . 29 ?
Eu2 Ge2 Ge1 49.79(5) . 29 ?
Eu2 Ge2 Ge1 49.79(5) 29 29 ?
Eu1 Ge2 Ge1 89.73(7) 25 29 ?
Eu1 Ge2 Ge1 89.73(7) 9_554 29 ?
Ge1 Ge2 Ge1 179.77(11) 17 29 ?
Ge2 Ge2 Ge1 119.89(6) 19 29 ?
Au Ge2 Ge1 119.83(10) 29 29 ?
Au Ge2 Ge1 59.61(7) 17_565 29 ?
Ge2 Ge2 Ge1 60.11(6) 19_655 29 ?
Ge2 Ge2 Ge2 90.0 3 27 ?
Ge1 Ge2 Ge2 90.34(8) . 27 ?
Au Ge2 Ge2 89.66(8) 13_545 27 ?
Eu1 Ge2 Ge2 132.68(12) 17 27 ?
Eu1 Ge2 Ge2 48.00(5) . 27 ?
Eu2 Ge2 Ge2 47.90(4) . 27 ?
Eu2 Ge2 Ge2 132.10(4) 29 27 ?
Eu1 Ge2 Ge2 47.29(5) 25 27 ?
Eu1 Ge2 Ge2 132.02(12) 9_554 27 ?
Ge1 Ge2 Ge2 90.20(4) 17 27 ?
Ge2 Ge2 Ge2 90.39(9) 19 27 ?
Au Ge2 Ge2 89.80(5) 29 27 ?
Au Ge2 Ge2 90.20(4) 17_565 27 ?
Ge2 Ge2 Ge2 89.61(9) 19_655 27 ?
Ge1 Ge2 Ge2 89.80(5) 29 27 ?
Ge2 Ge2 Ge2 90.0 3 27_554 ?
Ge1 Ge2 Ge2 90.34(8) . 27_554 ?
Au Ge2 Ge2 89.66(8) 13_545 27_554 ?
Eu1 Ge2 Ge2 48.00(5) 17 27_554 ?
Eu1 Ge2 Ge2 132.68(12) . 27_554 ?
Eu2 Ge2 Ge2 132.10(4) . 27_554 ?
Eu2 Ge2 Ge2 47.90(4) 29 27_554 ?
Eu1 Ge2 Ge2 132.02(12) 25 27_554 ?
Eu1 Ge2 Ge2 47.29(5) 9_554 27_554 ?
Ge1 Ge2 Ge2 90.20(5) 17 27_554 ?
Ge2 Ge2 Ge2 90.39(9) 19 27_554 ?
Au Ge2 Ge2 89.80(5) 29 27_554 ?
Au Ge2 Ge2 90.20(4) 17_565 27_554 ?
Ge2 Ge2 Ge2 89.61(9) 19_655 27_554 ?
Ge1 Ge2 Ge2 89.80(5) 29 27_554 ?
Ge2 Ge2 Ge2 179.21(18) 27 27_554 ?
Ge2 Ge2 Ge2 60.12(7) 3 17 ?
Ge1 Ge2 Ge2 59.77(12) . 17 ?
Au Ge2 Ge2 179.78(12) 13_545 17 ?
Eu1 Ge2 Ge2 42.34(5) 17 17 ?
Eu1 Ge2 Ge2 42.34(5) . 17 ?
Eu2 Ge2 Ge2 111.94(9) . 17 ?
Eu2 Ge2 Ge2 111.94(9) 29 17 ?
Eu1 Ge2 Ge2 112.09(7) 25 17 ?
Eu1 Ge2 Ge2 112.09(7) 9_554 17 ?
Ge1 Ge2 Ge2 30.00(3) 17 17 ?
Ge2 Ge2 Ge2 29.88(7) 19 17 ?
Au Ge2 Ge2 90.40(8) 29 17 ?
Au Ge2 Ge2 90.16(10) 17_565 17 ?
Ge2 Ge2 Ge2 150.12(7) 19_655 17 ?
Ge1 Ge2 Ge2 149.77(12) 29 17 ?
Ge2 Ge2 Ge2 90.34(8) 27 17 ?
Ge2 Ge2 Ge2 90.34(8) 27_554 17 ?
Ge2 Ge2 Ge2 60.48(7) 3 17_655 ?
Ge1 Ge2 Ge2 179.63(12) . 17_655 ?
Au Ge2 Ge2 59.63(9) 13_545 17_655 ?
Eu1 Ge2 Ge2 112.10(7) 17 17_655 ?
Eu1 Ge2 Ge2 112.10(7) . 17_655 ?
Eu2 Ge2 Ge2 111.20(9) . 17_655 ?
Eu2 Ge2 Ge2 111.20(9) 29 17_655 ?
Eu1 Ge2 Ge2 42.37(5) 25 17_655 ?
Eu1 Ge2 Ge2 42.37(5) 9_554 17_655 ?
Ge1 Ge2 Ge2 90.59(9) 17 17_655 ?
Ge2 Ge2 Ge2 150.48(7) 19 17_655 ?
Au Ge2 Ge2 30.19(3) 29 17_655 ?
Au Ge2 Ge2 149.24(11) 17_565 17_655 ?
Ge2 Ge2 Ge2 29.52(7) 19_655 17_655 ?
Ge1 Ge2 Ge2 89.63(10) 29 17_655 ?
Ge2 Ge2 Ge2 89.66(8) 27 17_655 ?
Ge2 Ge2 Ge2 89.66(8) 27_554 17_655 ?
Ge2 Ge2 Ge2 120.60(11) 17 17_655 ?
Ge2 Ge2 Ge2 179.64(8) 3 29 ?
Ge1 Ge2 Ge2 60.46(9) . 29 ?
Au Ge2 Ge2 59.54(6) 13_545 29 ?
Eu1 Ge2 Ge2 111.85(8) 17 29 ?
Eu1 Ge2 Ge2 111.85(8) . 29 ?
Eu2 Ge2 Ge2 42.10(4) . 29 ?
Eu2 Ge2 Ge2 42.10(4) 29 29 ?
Eu1 Ge2 Ge2 111.10(8) 25 29 ?
Eu1 Ge2 Ge2 111.10(8) 9_554 29 ?
Ge1 Ge2 Ge2 150.24(13) 17 29 ?
Ge2 Ge2 Ge2 90.36(8) 19 29 ?
Au Ge2 Ge2 149.36(13) 29 29 ?
Au Ge2 Ge2 30.08(5) 17_565 29 ?
Ge2 Ge2 Ge2 89.64(8) 19_655 29 ?
Ge1 Ge2 Ge2 29.53(6) 29 29 ?
Ge2 Ge2 Ge2 89.997(1) 27 29 ?
Ge2 Ge2 Ge2 89.997(1) 27_554 29 ?
Ge2 Ge2 Ge2 120.24(13) 17 29 ?
Ge2 Ge2 Ge2 119.17(13) 17_655 29 ?
Ge2 Ge2 Ge2 61.48(5) 3 25_554 ?
Ge1 Ge2 Ge2 104.08(10) . 25_554 ?
Au Ge2 Ge2 103.55(9) 13_545 25_554 ?
Eu1 Ge2 Ge2 40.21(4) 17 25_554 ?
Eu1 Ge2 Ge2 114.82(10) . 25_554 ?
Eu2 Ge2 Ge2 160.61(8) . 25_554 ?
Eu2 Ge2 Ge2 76.42(5) 29 25_554 ?
Eu1 Ge2 Ge2 114.48(10) 25 25_554 ?
Eu1 Ge2 Ge2 39.66(4) 9_554 25_554 ?
Ge1 Ge2 Ge2 65.79(6) 17 25_554 ?
Ge2 Ge2 Ge2 90.35(8) 19 25_554 ?
Au Ge2 Ge2 65.46(6) 29 25_554 ?
Au Ge2 Ge2 114.69(7) 17_565 25_554 ?
Ge2 Ge2 Ge2 89.65(8) 19_655 25_554 ?
Ge1 Ge2 Ge2 114.27(7) 29 25_554 ?
Ge2 Ge2 Ge2 151.47(5) 27 25_554 ?
Ge2 Ge2 Ge2 28.52(5) 27_554 25_554 ?
Ge2 Ge2 Ge2 76.55(7) 17 25_554 ?
Ge2 Ge2 Ge2 76.08(7) 17_655 25_554 ?
Ge2 Ge2 Ge2 118.52(5) 29 25_554 ?
Ge2 Ge2 Ge2 61.48(5) 3 25 ?
Ge1 Ge2 Ge2 104.08(10) . 25 ?
Au Ge2 Ge2 103.55(9) 13_545 25 ?
Eu1 Ge2 Ge2 114.82(10) 17 25 ?
Eu1 Ge2 Ge2 40.21(4) . 25 ?
Eu2 Ge2 Ge2 76.42(5) . 25 ?
Eu2 Ge2 Ge2 160.61(8) 29 25 ?
Eu1 Ge2 Ge2 39.66(4) 25 25 ?
Eu1 Ge2 Ge2 114.48(10) 9_554 25 ?
Ge1 Ge2 Ge2 65.79(6) 17 25 ?
Ge2 Ge2 Ge2 90.35(8) 19 25 ?
Au Ge2 Ge2 65.46(6) 29 25 ?
Au Ge2 Ge2 114.69(7) 17_565 25 ?
Ge2 Ge2 Ge2 89.65(8) 19_655 25 ?
Ge1 Ge2 Ge2 114.27(7) 29 25 ?
Ge2 Ge2 Ge2 28.52(5) 27 25 ?
Ge2 Ge2 Ge2 151.47(5) 27_554 25 ?
Ge2 Ge2 Ge2 76.55(7) 17 25 ?
Ge2 Ge2 Ge2 76.08(7) 17_655 25 ?
Ge2 Ge2 Ge2 118.52(5) 29 25 ?
Ge2 Ge2 Ge2 122.95(10) 25_554 25 ?
Ge2 Ge2 Au 104.12(3) 3 5_544 ?
Ge1 Ge2 Au 61.25(3) . 5_544 ?
Au Ge2 Au 103.67(4) 13_545 5_544 ?
Eu1 Ge2 Au 39.97(4) 17 5_544 ?
Eu1 Ge2 Au 114.49(9) . 5_544 ?
Eu2 Ge2 Au 114.12(7) . 5_544 ?
Eu2 Ge2 Au 39.93(3) 29 5_544 ?
Eu1 Ge2 Au 161.11(7) 25 5_544 ?
Eu1 Ge2 Au 76.38(4) 9_554 5_544 ?
Ge1 Ge2 Au 90.17(5) 17 5_544 ?
Ge2 Ge2 Au 65.50(4) 19 5_544 ?
Au Ge2 Au 114.82(3) 29 5_544 ?
Au Ge2 Au 65.33(3) 17_565 5_544 ?
Ge2 Ge2 Au 114.50(4) 19_655 5_544 ?
Ge1 Ge2 Au 89.72(4) 29 5_544 ?
Ge2 Ge2 Au 151.59(11) 27 5_544 ?
Ge2 Ge2 Au 29.09(5) 27_554 5_544 ?
Ge2 Ge2 Au 76.23(5) 17 5_544 ?
Ge2 Ge2 Au 118.75(4) 17_655 5_544 ?
Ge2 Ge2 Au 76.04(4) 29 5_544 ?
Ge2 Ge2 Au 49.36(5) 25_554 5_544 ?
Ge2 Ge2 Au 152.78(11) 25 5_544 ?
Ge2 Ge2 Au 104.12(3) 3 5_545 ?
Ge1 Ge2 Au 61.25(3) . 5_545 ?
Au Ge2 Au 103.67(4) 13_545 5_545 ?
Eu1 Ge2 Au 114.49(9) 17 5_545 ?
Eu1 Ge2 Au 39.97(4) . 5_545 ?
Eu2 Ge2 Au 39.93(3) . 5_545 ?
Eu2 Ge2 Au 114.12(7) 29 5_545 ?
Eu1 Ge2 Au 76.38(4) 25 5_545 ?
Eu1 Ge2 Au 161.11(7) 9_554 5_545 ?
Ge1 Ge2 Au 90.17(5) 17 5_545 ?
Ge2 Ge2 Au 65.50(4) 19 5_545 ?
Au Ge2 Au 114.82(3) 29 5_545 ?
Au Ge2 Au 65.33(3) 17_565 5_545 ?
Ge2 Ge2 Au 114.50(4) 19_655 5_545 ?
Ge1 Ge2 Au 89.72(4) 29 5_545 ?
Ge2 Ge2 Au 29.09(5) 27 5_545 ?
Ge2 Ge2 Au 151.59(11) 27_554 5_545 ?
Ge2 Ge2 Au 76.23(5) 17 5_545 ?
Ge2 Ge2 Au 118.75(4) 17_655 5_545 ?
Ge2 Ge2 Au 76.04(4) 29 5_545 ?
Ge2 Ge2 Au 152.78(11) 25_554 5_545 ?
Ge2 Ge2 Au 49.36(5) 25 5_545 ?
Au Ge2 Au 122.49(7) 5_544 5_545 ?
Ge2 Ge2 Ge1 103.77(4) 3 9 ?
Ge1 Ge2 Ge1 104.22(6) . 9 ?
Au Ge2 Ge1 61.12(4) 13_545 9 ?
Eu1 Ge2 Ge1 161.22(7) 17 9 ?
Eu1 Ge2 Ge1 76.54(4) . 9 ?
Eu2 Ge2 Ge1 40.04(5) . 9 ?
Eu2 Ge2 Ge1 114.11(7) 29 9 ?
Eu1 Ge2 Ge1 39.33(5) 25 9 ?
Eu1 Ge2 Ge1 113.99(9) 9_554 9 ?
Ge1 Ge2 Ge1 114.63(3) 17 9 ?
Ge2 Ge2 Ge1 114.85(4) 19 9 ?
Au Ge2 Ge1 89.64(5) 29 9 ?
Au Ge2 Ge1 90.09(4) 17_565 9 ?
Ge2 Ge2 Ge1 65.15(4) 19_655 9 ?
Ge1 Ge2 Ge1 65.43(5) 29 9 ?
Ge2 Ge2 Ge1 28.53(5) 27 9 ?
Ge2 Ge2 Ge1 150.78(11) 27_554 9 ?
Ge2 Ge2 Ge1 118.88(4) 17 9 ?
Ge2 Ge2 Ge1 75.62(6) 17_655 9 ?
Ge2 Ge2 Ge1 76.07(5) 29 9 ?
Ge2 Ge2 Ge1 151.70(11) 25_554 9 ?
Ge2 Ge2 Ge1 48.84(6) 25 9 ?
Au Ge2 Ge1 152.11(5) 5_544 9 ?
Au Ge2 Ge1 49.34(3) 5_545 9 ?
Ge2 Ge2 Ge1 103.77(4) 3 9_554 ?
Ge1 Ge2 Ge1 104.22(6) . 9_554 ?
Au Ge2 Ge1 61.12(4) 13_545 9_554 ?
Eu1 Ge2 Ge1 76.54(4) 17 9_554 ?
Eu1 Ge2 Ge1 161.22(7) . 9_554 ?
Eu2 Ge2 Ge1 114.11(7) . 9_554 ?
Eu2 Ge2 Ge1 40.04(5) 29 9_554 ?
Eu1 Ge2 Ge1 113.99(9) 25 9_554 ?
Eu1 Ge2 Ge1 39.33(5) 9_554 9_554 ?
Ge1 Ge2 Ge1 114.63(3) 17 9_554 ?
Ge2 Ge2 Ge1 114.85(4) 19 9_554 ?
Au Ge2 Ge1 89.64(6) 29 9_554 ?
Au Ge2 Ge1 90.09(4) 17_565 9_554 ?
Ge2 Ge2 Ge1 65.15(4) 19_655 9_554 ?
Ge1 Ge2 Ge1 65.43(5) 29 9_554 ?
Ge2 Ge2 Ge1 150.78(11) 27 9_554 ?
Ge2 Ge2 Ge1 28.53(5) 27_554 9_554 ?
Ge2 Ge2 Ge1 118.88(4) 17 9_554 ?
Ge2 Ge2 Ge1 75.62(6) 17_655 9_554 ?
Ge2 Ge2 Ge1 76.07(5) 29 9_554 ?
Ge2 Ge2 Ge1 48.84(6) 25_554 9_554 ?
Ge2 Ge2 Ge1 151.70(11) 25 9_554 ?
Au Ge2 Ge1 49.34(3) 5_544 9_554 ?
Au Ge2 Ge1 152.11(5) 5_545 9_554 ?
Ge1 Ge2 Ge1 122.25(8) 9 9_554 ?
Ge2 Ge2 Eu2 24.51(2) 3 5_544 ?
Ge1 Ge2 Eu2 117.13(10) . 5_544 ?
Au Ge2 Eu2 116.99(8) 13_545 5_544 ?
Eu1 Ge2 Eu2 52.22(3) 17 5_544 ?
Eu1 Ge2 Eu2 86.91(6) . 5_544 ?
Eu2 Ge2 Eu2 162.40(4) . 5_544 ?
Eu2 Ge2 Eu2 113.39(4) 29 5_544 ?
Eu1 Ge2 Eu2 86.93(6) 25 5_544 ?
Eu1 Ge2 Eu2 52.22(3) 9_554 5_544 ?
Ge1 Ge2 Eu2 38.22(4) 17 5_544 ?
Ge2 Ge2 Eu2 90.16(4) 19 5_544 ?
Au Ge2 Eu2 38.08(3) 29 5_544 ?
Au Ge2 Eu2 142.34(7) 17_565 5_544 ?
Ge2 Ge2 Eu2 89.84(4) 19_655 5_544 ?
Ge1 Ge2 Eu2 141.95(7) 29 5_544 ?
Ge2 Ge2 Eu2 114.50(2) 27 5_544 ?
Ge2 Ge2 Eu2 65.49(2) 27_554 5_544 ?
Ge2 Ge2 Eu2 63.20(5) 17 5_544 ?
Ge2 Ge2 Eu2 63.20(5) 17_655 5_544 ?
Ge2 Ge2 Eu2 155.49(2) 29 5_544 ?
Ge2 Ge2 Eu2 36.97(4) 25_554 5_544 ?
Ge2 Ge2 Eu2 85.98(7) 25 5_544 ?
Au Ge2 Eu2 81.92(3) 5_544 5_544 ?
Au Ge2 Eu2 125.93(4) 5_545 5_544 ?
Ge1 Ge2 Eu2 125.35(5) 9 5_544 ?
Ge1 Ge2 Eu2 81.50(5) 9_554 5_544 ?
Ge2 Ge2 Eu2 24.51(2) 3 25 ?
Ge1 Ge2 Eu2 117.13(10) . 25 ?
Au Ge2 Eu2 116.99(8) 13_545 25 ?
Eu1 Ge2 Eu2 86.91(6) 17 25 ?
Eu1 Ge2 Eu2 52.22(3) . 25 ?
Eu2 Ge2 Eu2 113.39(4) . 25 ?
Eu2 Ge2 Eu2 162.40(4) 29 25 ?
Eu1 Ge2 Eu2 52.22(3) 25 25 ?
Eu1 Ge2 Eu2 86.93(6) 9_554 25 ?
Ge1 Ge2 Eu2 38.22(4) 17 25 ?
Ge2 Ge2 Eu2 90.16(4) 19 25 ?
Au Ge2 Eu2 38.08(3) 29 25 ?
Au Ge2 Eu2 142.34(7) 17_565 25 ?
Ge2 Ge2 Eu2 89.84(4) 19_655 25 ?
Ge1 Ge2 Eu2 141.95(7) 29 25 ?
Ge2 Ge2 Eu2 65.49(2) 27 25 ?
Ge2 Ge2 Eu2 114.50(2) 27_554 25 ?
Ge2 Ge2 Eu2 63.20(5) 17 25 ?
Ge2 Ge2 Eu2 63.20(5) 17_655 25 ?
Ge2 Ge2 Eu2 155.49(2) 29 25 ?
Ge2 Ge2 Eu2 85.98(7) 25_554 25 ?
Ge2 Ge2 Eu2 36.97(4) 25 25 ?
Au Ge2 Eu2 125.93(4) 5_544 25 ?
Au Ge2 Eu2 81.92(3) 5_545 25 ?
Ge1 Ge2 Eu2 81.50(5) 9 25 ?
Ge1 Ge2 Eu2 125.35(5) 9_554 25 ?
Eu2 Ge2 Eu2 49.01(4) 5_544 25 ?
Ge2 Ge2 Eu2 117.28(3) 3 9_454 ?
Ge1 Ge2 Eu2 24.469(19) . 9_454 ?
Au Ge2 Eu2 116.77(7) 13_545 9_454 ?
Eu1 Ge2 Eu2 52.11(5) 17 9_454 ?
Eu1 Ge2 Eu2 86.78(8) . 9_454 ?
Eu2 Ge2 Eu2 86.63(7) . 9_454 ?
Eu2 Ge2 Eu2 52.11(4) 29 9_454 ?
Eu1 Ge2 Eu2 162.09(5) 25 9_454 ?
Eu1 Ge2 Eu2 113.16(4) 9_554 9_454 ?
Ge1 Ge2 Eu2 90.11(7) 17 9_454 ?
Ge2 Ge2 Eu2 38.15(3) 19 9_454 ?
Au Ge2 Eu2 142.41(5) 29 9_454 ?
Au Ge2 Eu2 38.01(3) 17_565 9_454 ?
Ge2 Ge2 Eu2 141.85(3) 19_655 9_454 ?
Ge1 Ge2 Eu2 89.68(7) 29 9_454 ?
Ge2 Ge2 Eu2 114.81(9) 27 9_454 ?
Ge2 Ge2 Eu2 65.87(7) 27_554 9_454 ?
Ge2 Ge2 Eu2 63.03(7) 17 9_454 ?
Ge2 Ge2 Eu2 155.52(2) 17_655 9_454 ?
Ge2 Ge2 Eu2 63.03(6) 29 9_454 ?
Ge2 Ge2 Eu2 81.94(7) 25_554 9_454 ?
Ge2 Ge2 Eu2 125.98(10) 25 9_454 ?
Au Ge2 Eu2 36.780(18) 5_544 9_454 ?
Au Ge2 Eu2 85.71(5) 5_545 9_454 ?
Ge1 Ge2 Eu2 125.73(5) 9 9_454 ?
Ge1 Ge2 Eu2 81.87(4) 9_554 9_454 ?
Eu2 Ge2 Eu2 104.33(5) 5_544 9_454 ?
Eu2 Ge2 Eu2 126.24(6) 25 9_454 ?
Ge2 Ge2 Eu2 117.28(3) 3 21 ?
Ge1 Ge2 Eu2 24.469(19) . 21 ?
Au Ge2 Eu2 116.77(7) 13_545 21 ?
Eu1 Ge2 Eu2 86.78(8) 17 21 ?
Eu1 Ge2 Eu2 52.11(5) . 21 ?
Eu2 Ge2 Eu2 52.11(4) . 21 ?
Eu2 Ge2 Eu2 86.63(6) 29 21 ?
Eu1 Ge2 Eu2 113.16(4) 25 21 ?
Eu1 Ge2 Eu2 162.09(5) 9_554 21 ?
Ge1 Ge2 Eu2 90.11(7) 17 21 ?
Ge2 Ge2 Eu2 38.15(3) 19 21 ?
Au Ge2 Eu2 142.41(5) 29 21 ?
Au Ge2 Eu2 38.01(3) 17_565 21 ?
Ge2 Ge2 Eu2 141.85(3) 19_655 21 ?
Ge1 Ge2 Eu2 89.68(7) 29 21 ?
Ge2 Ge2 Eu2 65.87(7) 27 21 ?
Ge2 Ge2 Eu2 114.81(9) 27_554 21 ?
Ge2 Ge2 Eu2 63.03(7) 17 21 ?
Ge2 Ge2 Eu2 155.52(2) 17_655 21 ?
Ge2 Ge2 Eu2 63.03(6) 29 21 ?
Ge2 Ge2 Eu2 125.98(10) 25_554 21 ?
Ge2 Ge2 Eu2 81.94(7) 25 21 ?
Au Ge2 Eu2 85.71(5) 5_544 21 ?
Au Ge2 Eu2 36.780(18) 5_545 21 ?
Ge1 Ge2 Eu2 81.87(3) 9 21 ?
Ge1 Ge2 Eu2 125.73(5) 9_554 21 ?
Eu2 Ge2 Eu2 126.24(6) 5_544 21 ?
Eu2 Ge2 Eu2 104.33(5) 25 21 ?
Eu2 Ge2 Eu2 48.93(4) 9_454 21 ?

loop_
_geom_bond_atom_site_label_1
_geom_bond_atom_site_label_2
_geom_bond_distance
_geom_bond_site_symmetry_2
_geom_bond_publ_flag
Eu1 Ge1 3.315(3) 17 ?
Eu1 Ge1 3.315(3) . ?
Eu1 Ge2 3.322(3) . ?
Eu1 Ge2 3.322(3) 17 ?
Eu1 Ge2 3.322(3) 19 ?
Eu1 Ge2 3.322(3) 3 ?
Eu1 Au 3.354(2) 5_545 ?
Eu1 Au 3.354(2) 21 ?
Eu1 Ge2 3.359(3) 27 ?
Eu1 Ge2 3.359(3) 25 ?
Eu1 Ge2 3.359(3) 11_455 ?
Eu1 Ge2 3.359(3) 9_455 ?
Eu1 Eu2 4.288(2) . ?
Eu1 Eu2 4.288(2) 13_445 ?
Eu1 Eu2 4.288(2) 25 ?
Eu1 Eu2 4.288(2) 21 ?
Eu1 Eu1 4.289(2) 25 ?
Eu1 Eu1 4.289(2) 25_455 ?
Eu1 Eu1 4.474(3) 17 ?
Eu1 Eu1 4.528(3) 17_556 ?
Eu1 Ge1 5.432(3) 9 ?
Eu1 Ge1 5.432(3) 25_455 ?
Eu1 Ge1 5.432(3) 25 ?
Eu1 Ge1 5.432(3) 9_455 ?
Eu1 Au 5.434(2) 29_455 ?
Eu1 Au 5.434(2) 13_545 ?
Eu1 Au 5.434(2) 13_445 ?
Eu1 Au 5.434(2) 29 ?
Eu1 Au 5.434(3) 1_545 ?
Eu1 Au 5.434(3) 17_565 ?
Eu2 Au 3.3461(11) 25_565 ?
Eu2 Au 3.3461(11) 17_565 ?
Eu2 Au 3.3461(11) 13_545 ?
Eu2 Au 3.3461(11) 5_545 ?
Eu2 Ge1 3.3567(18) . ?
Eu2 Ge1 3.3568(19) 9 ?
Eu2 Ge1 3.3568(19) 29 ?
Eu2 Ge1 3.3568(18) 21 ?
Eu2 Ge2 3.357(2) 7 ?
Eu2 Ge2 3.357(2) 27 ?
Eu2 Ge2 3.357(2) 29 ?
Eu2 Ge2 3.357(2) . ?
Eu2 Eu1 4.288(2) 13 ?
Eu2 Eu1 4.288(2) 25 ?
Eu2 Eu1 4.288(2) 21 ?
Eu2 Eu2 4.288(2) 21_655 ?
Eu2 Eu2 4.288(2) 21 ?
Eu2 Eu2 4.501(2) 29_556 ?
Eu2 Eu2 4.501(2) 29 ?
Eu2 Ge2 5.426(4) 3 ?
Eu2 Ge2 5.426(4) 5 ?
Eu2 Ge2 5.426(4) 31 ?
Eu2 Ge2 5.426(4) 25 ?
Eu2 Ge2 5.434(4) 19 ?
Eu2 Ge2 5.434(4) 15 ?
Eu2 Ge2 5.434(4) 9 ?
Eu2 Ge2 5.434(4) 21 ?
Eu2 Ge2 5.458(4) 21_655 ?
Eu2 Ge2 5.458(4) 9_455 ?
Au Ge2 2.496(3) 13_455 ?
Au Ge2 2.496(3) 31 ?
Au Ge1 2.506(4) 17_565 ?
Au Eu2 3.3461(11) 25_565 ?
Au Eu2 3.3461(11) 17_565 ?
Au Eu2 3.3461(11) 13_455 ?
Au Eu2 3.3461(11) 5_554 ?
Au Eu1 3.354(2) 5_554 ?
Au Eu1 3.354(2) 21 ?
Au Ge2 4.283(4) 15_455 ?
Au Ge2 4.283(4) 29 ?
Au Ge1 4.289(2) 13_455 ?
Au Ge1 4.289(2) 13 ?
Au Ge2 4.294(4) 3_565 ?
Au Ge2 4.294(4) 17_565 ?
Au Ge1 4.501(2) 5_554 ?
Au Ge1 4.501(2) 5 ?
Au Au 4.950(4) 17_565 ?
Au Au 4.952(2) 29_565 ?
Au Au 4.952(2) 29_465 ?
Au Ge2 5.134(2) 23_554 ?
Au Ge2 5.134(2) 5 ?
Au Ge2 5.134(2) 5_554 ?
Au Ge2 5.134(2) 23 ?
Au Au 5.138(2) 21_565 ?
Au Au 5.138(2) 21_564 ?
Au Eu1 5.433(2) 29_455 ?
Au Eu1 5.433(2) 13_455 ?
Au Eu1 5.433(2) 13 ?
Au Eu1 5.433(2) 29 ?
Ge1 Ge2 2.455(4) 19 ?
Ge1 Ge2 2.455(4) . ?
Ge1 Au 2.505(4) 17_565 ?
Ge1 Eu1 3.315(3) 17 ?
Ge1 Eu2 3.3567(18) 9_454 ?
Ge1 Eu2 3.3567(18) 21 ?
Ge1 Eu2 3.3567(18) 29 ?
Ge1 Ge2 4.243(6) 17 ?
Ge1 Ge2 4.243(6) 3 ?
Ge1 Au 4.289(2) 13_545 ?
Ge1 Au 4.289(2) 13_445 ?
Ge1 Ge2 4.334(6) 29 ?
Ge1 Ge2 4.334(6) 15_455 ?
Ge1 Au 4.501(2) 5_545 ?
Ge1 Au 4.501(2) 5_544 ?
Ge1 Ge1 4.894(9) 17 ?
Ge1 Ge1 4.981(5) 29 ?
Ge1 Ge1 4.981(5) 29_455 ?
Ge1 Ge2 5.140(3) 9_454 ?
Ge1 Ge2 5.140(3) 27 ?
Ge1 Ge2 5.140(2) 27_554 ?
Ge1 Ge2 5.140(3) 9_455 ?
Ge1 Ge1 5.165(4) 21 ?
Ge1 Ge1 5.165(5) 21_554 ?
Ge1 Eu1 5.432(3) 9_454 ?
Ge1 Eu1 5.432(3) 25_455 ?
Ge1 Eu1 5.432(3) 25 ?
Ge1 Eu1 5.432(3) 9_554 ?
Ge2 Ge2 2.446(5) 3 ?
Ge2 Au 2.496(3) 13_545 ?
Ge2 Eu1 3.322(3) 17 ?
Ge2 Eu2 3.357(2) 29 ?
Ge2 Eu1 3.359(3) 25 ?
Ge2 Eu1 3.359(3) 9_554 ?
Ge2 Ge1 4.243(6) 17 ?
Ge2 Ge2 4.257(7) 19 ?
Ge2 Au 4.283(4) 29 ?
Ge2 Au 4.294(4) 17_565 ?
Ge2 Ge2 4.320(7) 19_655 ?
Ge2 Ge1 4.334(6) 29 ?
Ge2 Ge2 4.501(2) 27 ?
Ge2 Ge2 4.501(2) 27_554 ?
Ge2 Ge2 4.910(7) 17 ?
Ge2 Ge2 4.964(7) 17_655 ?
Ge2 Ge2 4.981(6) 29 ?
Ge2 Ge2 5.123(3) 25_554 ?
Ge2 Ge2 5.123(3) 25 ?
Ge2 Au 5.134(2) 5_544 ?
Ge2 Au 5.134(2) 5_545 ?
Ge2 Ge1 5.140(3) 9 ?
Ge2 Ge1 5.140(2) 9_554 ?
Ge2 Eu2 5.426(4) 5_544 ?
Ge2 Eu2 5.426(4) 25 ?
Ge2 Eu2 5.434(3) 9_454 ?
Ge2 Eu2 5.434(3) 21 ?
